data_7202493
loop_
_publ_author_name
'Andr\'es E. Goeta'
'Judith A. K. Howard'
'Andrew K. Hughes'
'Dermot O'Hare'
'Royston C. B. Copley'

_publ_section_title
;
 Structural?magnetic correlations on the first dinuclear spin crossover
 d4 system
;
_journal_issue 5
_journal_name_full 'Journal of Materials Chemistry'
_journal_page_first 485
_journal_paper_doi 10.1039/b612121g
_journal_volume 17
_journal_year 2007
_chemical_formula_sum 'C20 H30 Cr2 F6 P5 Sb'
_chemical_formula_weight 765.04
_chemical_name_systematic
;
\m~2~-\h^5^,\h^5^-cyclopentaphosphole)-bis
((\h^5^-pentamethyl-cyclopentadienyl)-chromium)
hexafluoroantimonate
;
_space_group_IT_number 15
_symmetry_cell_setting monoclinic
_symmetry_space_group_name_Hall '-I 2ya'
_symmetry_space_group_name_H-M 'I 1 2/a 1'
_atom_sites_solution_hydrogens geom
_atom_sites_solution_primary direct
_atom_sites_solution_secondary difmap
_audit_creation_method SHELXL-97
_cell_angle_alpha 90.00
_cell_angle_beta 101.5460(10)
_cell_angle_gamma 90.00
_cell_formula_units_Z 16
_cell_length_a 23.1539(7)
_cell_length_b 21.3296(7)
_cell_length_c 23.1371(8)
_cell_measurement_reflns_used 8082
_cell_measurement_temperature 150(2)
_cell_measurement_theta_max 30.36
_cell_measurement_theta_min 2.22
_cell_volume 11195.3(6)
_computing_cell_refinement 'SMART V5.625 (Bruker, 2003)'
_computing_data_collection 'SMART V5.625 (Bruker, 2003)'
_computing_data_reduction 'SAINT V6.28A (Bruker, 2003)'
_computing_molecular_graphics 'SHELXTL V6.12(Bruker, 2001)'
_computing_structure_refinement 'SHELXL-97 (Sheldrick, 1997)'
_computing_structure_solution 'SHELXS-97 (Sheldrick, 1990)'
_diffrn_ambient_temperature 150(2)
_diffrn_measured_fraction_theta_full 0.934
_diffrn_measured_fraction_theta_max 0.934
_diffrn_measurement_device_type 'Bruker APEX CCD Diffractometer'
_diffrn_measurement_method '\w scans'
_diffrn_radiation_monochromator graphite
_diffrn_radiation_source 'Bede Microsource X-ray Generator'
_diffrn_radiation_type MoK\a
_diffrn_radiation_wavelength 0.71073
_diffrn_reflns_av_R_equivalents 0.0254
_diffrn_reflns_av_sigmaI/netI 0.0427
_diffrn_reflns_limit_h_max 32
_diffrn_reflns_limit_h_min -32
_diffrn_reflns_limit_k_max 29
_diffrn_reflns_limit_k_min -30
_diffrn_reflns_limit_l_max 32
_diffrn_reflns_limit_l_min -20
_diffrn_reflns_number 43253
_diffrn_reflns_theta_full 30.47
_diffrn_reflns_theta_max 30.47
_diffrn_reflns_theta_min 1.14
_diffrn_standards_decay_% 0
_diffrn_standards_number 0
_exptl_absorpt_coefficient_mu 2.056
_exptl_absorpt_correction_T_max 0.613
_exptl_absorpt_correction_T_min 0.392
_exptl_absorpt_correction_type integration
_exptl_absorpt_process_details 'XPREP in SHELXTL'
_exptl_crystal_colour 'dark green'
_exptl_crystal_density_diffrn 1.816
_exptl_crystal_density_method 'not measured'
_exptl_crystal_description 'irregular block'
_exptl_crystal_F_000 6048
_exptl_crystal_size_max 0.60
_exptl_crystal_size_mid 0.52
_exptl_crystal_size_min 0.40
_refine_diff_density_max 1.317
_refine_diff_density_min -0.594
_refine_diff_density_rms 0.110
_refine_ls_extinction_method none
_refine_ls_goodness_of_fit_ref 1.063
_refine_ls_hydrogen_treatment constr
_refine_ls_matrix_type full
_refine_ls_number_parameters 704
_refine_ls_number_reflns 15902
_refine_ls_number_restraints 90
_refine_ls_restrained_S_all 1.064
_refine_ls_R_factor_all 0.0369
_refine_ls_R_factor_gt 0.0309
_refine_ls_shift/su_max 0.002
_refine_ls_shift/su_mean 0.000
_refine_ls_structure_factor_coef Fsqd
_refine_ls_weighting_details 'calc w=1/[\s^2^(Fo^2^)+(0.0299P)^2^+19.4436P] where P=(Fo^2^+2Fc^2^)/3'
_refine_ls_weighting_scheme calc
_refine_ls_wR_factor_gt 0.0791
_refine_ls_wR_factor_ref 0.0879
_reflns_number_gt 14426
_reflns_number_total 15902
_reflns_threshold_expression >2sigma(I)
_cod_data_source_file b612121g.txt
_cod_data_source_block 150k
_cod_original_sg_symbol_H-M I2/a
_cod_database_code 7202493

loop_
_symmetry_equiv_pos_as_xyz
'x, y, z'
'-x+1/2, y, -z'
'x+1/2, y+1/2, z+1/2'
'-x+1, y+1/2, -z+1/2'
'-x, -y, -z'
'x-1/2, -y, z'
'-x+1/2, -y+1/2, -z+1/2'
'x, -y+1/2, z+1/2'

loop_
_atom_site_label
_atom_site_type_symbol
_atom_site_fract_x
_atom_site_fract_y
_atom_site_fract_z
_atom_site_U_iso_or_equiv
_atom_site_adp_type
_atom_site_occupancy
_atom_site_symmetry_multiplicity
_atom_site_calc_flag
_atom_site_refinement_flags
_atom_site_disorder_assembly
_atom_site_disorder_group
Sb1 Sb 0.137316(12) 0.871963(12) 0.384570(12) 0.03342(5) Uani 1 1 d . . .
F1 F 0.09583(15) 0.81125(15) 0.33387(17) 0.0694(9) Uani 1 1 d . . .
F2 F 0.08939(19) 0.93353(15) 0.34241(15) 0.0737(10) Uani 1 1 d . . .
F3 F 0.08435(14) 0.86450(16) 0.43549(16) 0.0613(8) Uani 1 1 d . . .
F4 F 0.18334(12) 0.80932(11) 0.42749(14) 0.0490(6) Uani 1 1 d . . .
F5 F 0.19218(16) 0.87885(14) 0.33484(14) 0.0608(8) Uani 1 1 d . . .
F6 F 0.17945(15) 0.93319(12) 0.43341(13) 0.0535(7) Uani 1 1 d . . .
Sb2 Sb 0.136422(14) 0.126194(12) 0.116984(13) 0.03151(5) Uani 1 1 d . . .
F7 F 0.1235(3) 0.05671(18) 0.1583(2) 0.150(3) Uani 1 1 d . . .
F8 F 0.07988(16) 0.1681(2) 0.14693(19) 0.1014(14) Uani 1 1 d . . .
F9 F 0.08089(17) 0.09757(19) 0.05286(16) 0.0786(10) Uani 1 1 d . . .
F10 F 0.19732(18) 0.0888(2) 0.08795(19) 0.1188(19) Uani 1 1 d . . .
F11 F 0.19205(15) 0.15379(19) 0.18099(16) 0.0775(11) Uani 1 1 d . . .
F12 F 0.14872(19) 0.19764(17) 0.07653(19) 0.0957(14) Uani 1 1 d . . .
C1 C -0.11862(16) 0.31292(16) 0.44631(17) 0.0275(7) Uani 1 1 d . A .
C2 C -0.14648(16) 0.27142(15) 0.40052(18) 0.0274(6) Uani 1 1 d . A .
C3 C -0.14487(14) 0.29983(16) 0.34533(16) 0.0259(7) Uani 1 1 d . A .
C4 C -0.11575(15) 0.35898(15) 0.35599(16) 0.0252(6) Uani 1 1 d . A .
C5 C -0.09973(16) 0.36692(15) 0.41875(16) 0.0248(6) Uani 1 1 d . A .
C6 C -0.1134(2) 0.3042(2) 0.51080(18) 0.0430(10) Uani 1 1 d . . .
H6A H -0.1461 0.3255 0.5236 0.065 Uiso 1 1 calc R . .
H6B H -0.0759 0.3220 0.5317 0.065 Uiso 1 1 calc R . .
H6C H -0.1145 0.2593 0.5197 0.065 Uiso 1 1 calc R . .
C7 C -0.17586(18) 0.21007(17) 0.4103(2) 0.0399(9) Uani 1 1 d . . .
H7A H -0.2174 0.2176 0.4111 0.060 Uiso 1 1 calc R . .
H7B H -0.1561 0.1918 0.4479 0.060 Uiso 1 1 calc R . .
H7C H -0.1731 0.1810 0.3781 0.060 Uiso 1 1 calc R . .
C8 C -0.17180(17) 0.27436(19) 0.28531(17) 0.0354(8) Uani 1 1 d . . .
H8A H -0.2078 0.2978 0.2691 0.053 Uiso 1 1 calc R . .
H8B H -0.1815 0.2300 0.2887 0.053 Uiso 1 1 calc R . .
H8C H -0.1437 0.2788 0.2591 0.053 Uiso 1 1 calc R . .
C9 C -0.10679(18) 0.40543(18) 0.31065(18) 0.0347(8) Uani 1 1 d . . .
H9A H -0.1433 0.4290 0.2971 0.052 Uiso 1 1 calc R . .
H9B H -0.0960 0.3835 0.2772 0.052 Uiso 1 1 calc R . .
H9C H -0.0752 0.4344 0.3278 0.052 Uiso 1 1 calc R . .
C10 C -0.07172(18) 0.42366(17) 0.44995(19) 0.0351(8) Uani 1 1 d . . .
H10A H -0.1008 0.4465 0.4673 0.053 Uiso 1 1 calc R . .
H10B H -0.0572 0.4508 0.4218 0.053 Uiso 1 1 calc R . .
H10C H -0.0387 0.4110 0.4813 0.053 Uiso 1 1 calc R . .
Cr1 Cr -0.05418(2) 0.28317(2) 0.39296(2) 0.02064(10) Uani 1 1 d . . .
P11 P 0.0377(6) 0.2790(8) 0.4642(5) 0.046(4) Uani 0.25 1 d PU A 1
P21 P -0.0076(7) 0.1938(7) 0.4477(8) 0.058(4) Uani 0.25 1 d PU A 1
P31 P -0.0327(7) 0.1813(7) 0.3547(5) 0.051(4) Uani 0.25 1 d PU A 1
P41 P -0.0043(7) 0.2644(6) 0.3122(7) 0.050(4) Uani 0.25 1 d PU A 1
P51 P 0.0390(6) 0.3249(6) 0.3822(5) 0.037(2) Uani 0.25 1 d PU A 1
P1 P 0.0275(3) 0.2595(4) 0.4735(3) 0.046(2) Uani 0.50 1 d PU A 2
P2 P -0.0193(3) 0.1803(3) 0.4287(3) 0.0398(17) Uani 0.50 1 d PU A 2
P3 P -0.0326(3) 0.1955(3) 0.3342(3) 0.0376(17) Uani 0.50 1 d PU A 2
P4 P 0.0061(3) 0.2866(3) 0.3191(3) 0.043(2) Uani 0.50 1 d PU A 2
P5 P 0.0442(3) 0.3256(3) 0.4062(3) 0.0416(18) Uani 0.50 1 d PU A 2
P12 P 0.0142(4) 0.2351(5) 0.4749(4) 0.043(2) Uani 0.25 1 d PU A 3
P22 P -0.0291(4) 0.1728(4) 0.4030(4) 0.032(2) Uani 0.25 1 d PU A 3
P32 P -0.0262(4) 0.2184(4) 0.3183(3) 0.036(2) Uani 0.25 1 d PU A 3
P42 P 0.0211(4) 0.3086(4) 0.3376(5) 0.042(3) Uani 0.25 1 d PU A 3
P52 P 0.0470(4) 0.3180(4) 0.4347(4) 0.038(2) Uani 0.25 1 d PU A 3
Cr2 Cr 0.06534(2) 0.21664(2) 0.39062(2) 0.02052(10) Uani 1 1 d . . .
C11 C 0.14868(15) 0.17854(15) 0.44190(15) 0.0245(6) Uani 1 1 d . A .
C12 C 0.11858(16) 0.12987(15) 0.40606(18) 0.0275(7) Uani 1 1 d . A .
C13 C 0.11291(16) 0.14820(17) 0.34576(16) 0.0282(7) Uani 1 1 d . A .
C14 C 0.14001(15) 0.20775(16) 0.34482(16) 0.0270(7) Uani 1 1 d . A .
C15 C 0.16194(14) 0.22722(14) 0.40437(16) 0.0238(6) Uani 1 1 d . A .
C16 C 0.16594(18) 0.1760(2) 0.50776(17) 0.0363(8) Uani 1 1 d . . .
H16A H 0.2029 0.1526 0.5192 0.055 Uiso 1 1 calc R A .
H16B H 0.1348 0.1552 0.5237 0.055 Uiso 1 1 calc R . .
H16C H 0.1714 0.2188 0.5235 0.055 Uiso 1 1 calc R . .
C17 C 0.09924(19) 0.06852(17) 0.4274(2) 0.0450(11) Uani 1 1 d . . .
H17A H 0.1322 0.0389 0.4333 0.068 Uiso 1 1 calc R A .
H17B H 0.0665 0.0517 0.3980 0.068 Uiso 1 1 calc R . .
H17C H 0.0864 0.0749 0.4648 0.068 Uiso 1 1 calc R . .
C18 C 0.08783(19) 0.1098(2) 0.2921(2) 0.0456(10) Uani 1 1 d . . .
H18A H 0.1194 0.0851 0.2804 0.068 Uiso 1 1 calc R A .
H18B H 0.0703 0.1377 0.2596 0.068 Uiso 1 1 calc R . .
H18C H 0.0575 0.0815 0.3011 0.068 Uiso 1 1 calc R . .
C19 C 0.14659(18) 0.2439(2) 0.29094(18) 0.0397(9) Uani 1 1 d . . .
H19A H 0.1870 0.2394 0.2845 0.060 Uiso 1 1 calc R A .
H19B H 0.1383 0.2883 0.2965 0.060 Uiso 1 1 calc R . .
H19C H 0.1188 0.2277 0.2566 0.060 Uiso 1 1 calc R . .
C20 C 0.19559(16) 0.28607(16) 0.42349(19) 0.0329(8) Uani 1 1 d . . .
H20A H 0.2371 0.2801 0.4214 0.049 Uiso 1 1 calc R A .
H20B H 0.1927 0.2960 0.4642 0.049 Uiso 1 1 calc R . .
H20C H 0.1791 0.3206 0.3975 0.049 Uiso 1 1 calc R . .
C21 C 0.10704(15) 0.38713(15) 0.13266(15) 0.0227(6) Uani 1 1 d . . .
C22 C 0.16983(16) 0.38295(15) 0.14701(16) 0.0251(7) Uani 1 1 d . . .
C23 C 0.19327(16) 0.43800(17) 0.12603(17) 0.0280(7) Uani 1 1 d . . .
C24 C 0.14602(18) 0.47668(15) 0.09835(16) 0.0279(7) Uani 1 1 d . . .
C25 C 0.09236(16) 0.44534(16) 0.10319(15) 0.0260(7) Uani 1 1 d . . .
C26 C 0.06370(18) 0.33748(18) 0.14228(19) 0.0354(8) Uani 1 1 d . . .
H26A H 0.0659 0.3019 0.1160 0.053 Uiso 1 1 calc R . .
H26B H 0.0237 0.3549 0.1338 0.053 Uiso 1 1 calc R . .
H26C H 0.0732 0.3233 0.1834 0.053 Uiso 1 1 calc R . .
C27 C 0.20527(18) 0.32773(17) 0.17461(17) 0.0343(8) Uani 1 1 d . . .
H27A H 0.2246 0.3077 0.1454 0.052 Uiso 1 1 calc R . .
H27B H 0.1791 0.2975 0.1883 0.052 Uiso 1 1 calc R . .
H27C H 0.2352 0.3420 0.2082 0.052 Uiso 1 1 calc R . .
C28 C 0.25785(18) 0.4505(2) 0.1291(2) 0.0442(10) Uani 1 1 d . . .
H28A H 0.2691 0.4358 0.0928 0.066 Uiso 1 1 calc R . .
H28B H 0.2811 0.4282 0.1630 0.066 Uiso 1 1 calc R . .
H28C H 0.2654 0.4956 0.1337 0.066 Uiso 1 1 calc R . .
C29 C 0.1515(2) 0.53786(18) 0.06833(19) 0.0424(10) Uani 1 1 d . . .
H29A H 0.1539 0.5302 0.0271 0.064 Uiso 1 1 calc R . .
H29B H 0.1872 0.5595 0.0884 0.064 Uiso 1 1 calc R . .
H29C H 0.1170 0.5639 0.0698 0.064 Uiso 1 1 calc R . .
C30 C 0.03078(18) 0.46734(19) 0.07766(17) 0.0372(9) Uani 1 1 d . . .
H30A H 0.0178 0.4493 0.0382 0.056 Uiso 1 1 calc R . .
H30B H 0.0304 0.5132 0.0749 0.056 Uiso 1 1 calc R . .
H30C H 0.0041 0.4538 0.1032 0.056 Uiso 1 1 calc R . .
Cr3 Cr 0.14228(2) 0.46484(2) 0.19260(2) 0.02027(10) Uani 1 1 d . . .
P6 P 0.08408(7) 0.44544(7) 0.26697(6) 0.0538(4) Uani 1 1 d . . .
P7 P 0.17795(7) 0.42946(5) 0.29413(5) 0.0533(4) Uani 1 1 d . . .
P8 P 0.22392(5) 0.50831(7) 0.26443(6) 0.0523(3) Uani 1 1 d . . .
P9 P 0.15808(7) 0.57448(5) 0.22062(5) 0.0494(3) Uani 1 1 d . . .
P10 P 0.07100(6) 0.53545(7) 0.22151(5) 0.0515(4) Uani 1 1 d . . .
Cr4 Cr 0.14275(2) 0.53325(2) 0.31412(2) 0.01993(10) Uani 1 1 d . . .
C31 C 0.09520(15) 0.54795(17) 0.38626(16) 0.0270(7) Uani 1 1 d . . .
C32 C 0.15217(16) 0.52301(14) 0.41054(14) 0.0245(6) Uani 1 1 d . . .
C33 C 0.19505(15) 0.56660(15) 0.39872(14) 0.0220(6) Uani 1 1 d . . .
C34 C 0.16449(18) 0.61869(14) 0.36771(16) 0.0264(7) Uani 1 1 d . . .
C35 C 0.10311(16) 0.60749(16) 0.36054(15) 0.0275(7) Uani 1 1 d . . .
C36 C 0.03723(18) 0.5191(2) 0.39037(19) 0.0434(10) Uani 1 1 d . . .
H36A H 0.0212 0.5402 0.4214 0.065 Uiso 1 1 calc R . .
H36B H 0.0429 0.4745 0.3999 0.065 Uiso 1 1 calc R . .
H36C H 0.0097 0.5237 0.3525 0.065 Uiso 1 1 calc R . .
C37 C 0.1644(2) 0.46235(17) 0.44366(17) 0.0364(9) Uani 1 1 d . . .
H37A H 0.1675 0.4701 0.4859 0.055 Uiso 1 1 calc R . .
H37B H 0.2014 0.4445 0.4369 0.055 Uiso 1 1 calc R . .
H37C H 0.1321 0.4328 0.4298 0.055 Uiso 1 1 calc R . .
C38 C 0.26061(16) 0.5617(2) 0.41808(19) 0.0362(8) Uani 1 1 d . . .
H38A H 0.2726 0.5794 0.4577 0.054 Uiso 1 1 calc R . .
H38B H 0.2798 0.5848 0.3905 0.054 Uiso 1 1 calc R . .
H38C H 0.2723 0.5175 0.4187 0.054 Uiso 1 1 calc R . .
C39 C 0.1935(2) 0.67670(17) 0.35038(19) 0.0412(9) Uani 1 1 d . . .
H39A H 0.2012 0.7058 0.3838 0.062 Uiso 1 1 calc R . .
H39B H 0.1674 0.6968 0.3169 0.062 Uiso 1 1 calc R . .
H39C H 0.2307 0.6654 0.3391 0.062 Uiso 1 1 calc R . .
C40 C 0.0554(2) 0.6523(2) 0.33328(19) 0.0451(11) Uani 1 1 d . . .
H40A H 0.0464 0.6805 0.3638 0.068 Uiso 1 1 calc R . .
H40B H 0.0199 0.6288 0.3156 0.068 Uiso 1 1 calc R . .
H40C H 0.0688 0.6770 0.3027 0.068 Uiso 1 1 calc R . .

loop_
_atom_site_aniso_label
_atom_site_aniso_U_11
_atom_site_aniso_U_22
_atom_site_aniso_U_33
_atom_site_aniso_U_23
_atom_site_aniso_U_13
_atom_site_aniso_U_12
Sb1 0.03688(15) 0.02858(9) 0.03617(15) -0.00346(10) 0.01062(8) 0.00392(10)
F1 0.062(2) 0.0626(18) 0.079(2) -0.0268(17) 0.0038(17) -0.0145(16)
F2 0.107(3) 0.0578(17) 0.0495(18) 0.0036(14) 0.0004(17) 0.0399(19)
F3 0.0456(16) 0.0793(19) 0.067(2) 0.0100(16) 0.0307(14) 0.0150(15)
F4 0.0447(15) 0.0394(12) 0.0658(19) 0.0089(12) 0.0180(13) 0.0129(11)
F5 0.070(2) 0.079(2) 0.0415(16) -0.0066(13) 0.0298(15) -0.0094(15)
F6 0.080(2) 0.0411(12) 0.0392(14) -0.0103(11) 0.0115(13) -0.0125(13)
Sb2 0.03675(16) 0.02644(8) 0.03255(15) 0.00126(8) 0.00984(7) 0.00275(9)
F7 0.271(7) 0.063(2) 0.092(3) 0.044(2) -0.023(4) -0.059(3)
F8 0.0542(19) 0.155(4) 0.102(3) -0.038(3) 0.0322(19) 0.023(2)
F9 0.076(2) 0.090(2) 0.061(2) -0.0138(19) -0.0070(17) -0.019(2)
F10 0.084(3) 0.169(4) 0.097(3) -0.075(3) 0.003(2) 0.064(3)
F11 0.0573(19) 0.098(3) 0.067(2) -0.0369(19) -0.0127(15) 0.0128(18)
F12 0.101(3) 0.081(2) 0.099(3) 0.048(2) 0.005(2) -0.030(2)
C1 0.0297(17) 0.0253(14) 0.0295(17) -0.0071(13) 0.0105(13) 0.0005(13)
C2 0.0217(15) 0.0249(13) 0.0372(19) -0.0032(14) 0.0099(12) -0.0034(12)
C3 0.0167(14) 0.0272(15) 0.0333(18) -0.0070(13) 0.0040(12) -0.0027(12)
C4 0.0208(15) 0.0245(13) 0.0311(17) -0.0023(13) 0.0074(12) 0.0005(12)
C5 0.0256(16) 0.0222(13) 0.0276(16) -0.0047(13) 0.0074(13) -0.0017(12)
C6 0.054(3) 0.051(2) 0.0270(19) 0.0011(16) 0.0156(17) -0.0002(19)
C7 0.0306(19) 0.0278(16) 0.065(3) -0.0034(17) 0.0186(18) -0.0079(14)
C8 0.0294(18) 0.0439(19) 0.0306(18) -0.0115(15) 0.0002(14) -0.0020(15)
C9 0.0334(19) 0.0327(17) 0.038(2) 0.0080(15) 0.0079(15) 0.0022(14)
C10 0.036(2) 0.0294(16) 0.041(2) -0.0108(15) 0.0101(15) -0.0049(15)
Cr1 0.0202(2) 0.0202(2) 0.0217(3) -0.00291(18) 0.00473(19) -0.00375(18)
P11 0.024(4) 0.095(10) 0.017(4) -0.020(5) -0.001(3) 0.022(5)
P21 0.034(7) 0.061(9) 0.089(10) 0.039(6) 0.036(6) 0.019(6)
P31 0.022(2) 0.038(5) 0.087(11) -0.034(6) -0.006(6) 0.000(3)
P41 0.038(6) 0.089(10) 0.026(2) 0.015(7) 0.013(4) 0.041(7)
P51 0.017(3) 0.017(3) 0.077(8) -0.010(5) 0.011(5) -0.003(2)
P1 0.028(4) 0.094(7) 0.018(2) -0.002(3) 0.0090(17) 0.021(3)
P2 0.023(3) 0.027(3) 0.074(6) 0.020(3) 0.022(3) 0.0039(19)
P3 0.0209(13) 0.045(5) 0.040(4) -0.028(3) -0.009(3) 0.010(3)
P4 0.037(4) 0.054(4) 0.048(5) 0.032(4) 0.029(3) 0.023(3)
P5 0.0191(17) 0.0262(16) 0.079(5) -0.030(4) 0.009(4) -0.0069(12)
P12 0.026(4) 0.076(6) 0.031(3) 0.026(4) 0.015(3) 0.007(3)
P22 0.017(2) 0.0197(18) 0.059(6) -0.003(3) 0.005(3) -0.0041(15)
P32 0.038(4) 0.053(6) 0.014(2) -0.004(3) 0.0003(19) 0.027(4)
P42 0.030(4) 0.031(4) 0.074(7) 0.025(4) 0.029(4) 0.010(2)
P52 0.022(2) 0.050(4) 0.040(4) -0.033(4) 0.003(3) -0.003(2)
Cr2 0.0190(2) 0.0200(2) 0.0227(3) -0.00077(18) 0.00462(18) -0.00197(18)
C11 0.0243(16) 0.0243(14) 0.0260(16) 0.0081(12) 0.0076(12) 0.0050(12)
C12 0.0245(16) 0.0195(13) 0.0409(19) -0.0006(13) 0.0120(14) 0.0009(12)
C13 0.0238(15) 0.0335(16) 0.0271(16) -0.0051(12) 0.0043(12) 0.0050(12)
C14 0.0194(15) 0.0333(16) 0.0293(17) 0.0030(13) 0.0074(12) 0.0041(13)
C15 0.0201(15) 0.0241(13) 0.0275(16) 0.0033(12) 0.0054(12) 0.0015(12)
C16 0.0338(19) 0.048(2) 0.0262(17) 0.0066(15) 0.0035(14) 0.0110(16)
C17 0.040(2) 0.0248(15) 0.077(3) 0.0092(18) 0.028(2) 0.0029(15)
C18 0.033(2) 0.052(2) 0.049(2) -0.0278(19) 0.0023(17) 0.0051(17)
C19 0.039(2) 0.052(2) 0.0319(19) 0.0148(16) 0.0180(16) 0.0176(17)
C20 0.0239(16) 0.0245(15) 0.049(2) 0.0053(14) 0.0031(14) -0.0025(12)
C21 0.0208(15) 0.0247(12) 0.0218(15) -0.0013(11) 0.0026(11) -0.0007(12)
C22 0.0249(16) 0.0250(14) 0.0251(16) -0.0018(12) 0.0044(13) 0.0079(12)
C23 0.0246(16) 0.0300(16) 0.0330(18) -0.0039(13) 0.0145(13) -0.0026(13)
C24 0.042(2) 0.0242(13) 0.0207(15) 0.0023(12) 0.0132(13) 0.0023(14)
C25 0.0268(16) 0.0284(15) 0.0224(16) 0.0006(12) 0.0042(12) 0.0048(13)
C26 0.0341(19) 0.0330(17) 0.039(2) -0.0017(15) 0.0073(15) -0.0130(15)
C27 0.039(2) 0.0317(16) 0.0309(18) 0.0007(14) 0.0041(15) 0.0171(15)
C28 0.0290(19) 0.050(2) 0.061(3) -0.015(2) 0.0264(19) -0.0029(17)
C29 0.072(3) 0.0256(16) 0.036(2) 0.0053(14) 0.026(2) -0.0039(17)
C30 0.0335(19) 0.047(2) 0.0281(18) 0.0048(15) -0.0017(14) 0.0145(16)
Cr3 0.0189(2) 0.0203(2) 0.0222(3) 0.00113(18) 0.00568(19) 0.00226(18)
P6 0.0648(8) 0.0584(7) 0.0488(7) -0.0276(6) 0.0365(6) -0.0381(7)
P7 0.0974(11) 0.0329(5) 0.0270(5) 0.0025(4) 0.0062(6) 0.0286(6)
P8 0.0230(5) 0.0859(9) 0.0486(7) -0.0317(7) 0.0087(4) -0.0053(5)
P9 0.0963(11) 0.0251(4) 0.0322(6) -0.0021(4) 0.0259(6) -0.0130(5)
P10 0.0411(6) 0.0736(8) 0.0341(6) -0.0186(6) -0.0064(5) 0.0323(6)
Cr4 0.0196(2) 0.0201(2) 0.0202(2) 0.00002(18) 0.00427(18) -0.00038(17)
C31 0.0180(15) 0.0383(17) 0.0261(16) -0.0087(14) 0.0079(12) -0.0070(13)
C32 0.0315(17) 0.0236(13) 0.0185(14) 0.0005(11) 0.0058(12) -0.0048(13)
C33 0.0212(15) 0.0240(13) 0.0203(14) -0.0008(11) 0.0026(11) -0.0001(11)
C34 0.0367(18) 0.0221(14) 0.0215(15) -0.0011(11) 0.0081(13) -0.0044(12)
C35 0.0336(18) 0.0274(13) 0.0210(15) -0.0040(12) 0.0038(12) 0.0069(13)
C36 0.0302(19) 0.061(3) 0.042(2) -0.0198(19) 0.0158(16) -0.0189(18)
C37 0.055(2) 0.0291(16) 0.0228(16) 0.0049(13) 0.0027(15) -0.0041(15)
C38 0.0207(16) 0.049(2) 0.0371(19) -0.0051(16) 0.0018(14) -0.0042(14)
C39 0.067(3) 0.0249(15) 0.0342(19) 0.0025(14) 0.0151(18) -0.0110(16)
C40 0.044(2) 0.051(2) 0.035(2) -0.0096(17) -0.0065(16) 0.0233(18)

loop_
_atom_type_symbol
_atom_type_description
_atom_type_scat_dispersion_real
_atom_type_scat_dispersion_imag
_atom_type_scat_source
C C 0.0033 0.0016 'International Tables Vol C Tables 4.2.6.8 and 6.1.1.4'
H H 0.0000 0.0000 'International Tables Vol C Tables 4.2.6.8 and 6.1.1.4'
F F 0.0171 0.0103 'International Tables Vol C Tables 4.2.6.8 and 6.1.1.4'
P P 0.1023 0.0942 'International Tables Vol C Tables 4.2.6.8 and 6.1.1.4'
Cr Cr 0.3209 0.6236 'International Tables Vol C Tables 4.2.6.8 and 6.1.1.4'
Sb Sb -0.5866 1.5461 'International Tables Vol C Tables 4.2.6.8 and 6.1.1.4'

loop_
_geom_angle_atom_site_label_1
_geom_angle_atom_site_label_2
_geom_angle_atom_site_label_3
_geom_angle
_geom_angle_site_symmetry_1
_geom_angle_site_symmetry_3
_geom_angle_publ_flag
F2 Sb1 F4 178.29(17) . . ?
F2 Sb1 F6 90.47(14) . . ?
F4 Sb1 F6 90.30(10) . . ?
F2 Sb1 F3 89.59(17) . . ?
F4 Sb1 F3 88.88(14) . . ?
F6 Sb1 F3 90.42(16) . . ?
F2 Sb1 F1 88.99(13) . . ?
F4 Sb1 F1 90.28(14) . . ?
F6 Sb1 F1 178.51(16) . . ?
F3 Sb1 F1 90.96(17) . . ?
F2 Sb1 F5 91.66(17) . . ?
F4 Sb1 F5 89.88(14) . . ?
F6 Sb1 F5 88.89(15) . . ?
F3 Sb1 F5 178.57(12) . . ?
F1 Sb1 F5 89.74(16) . . ?
F7 Sb2 F8 89.7(3) . . ?
F7 Sb2 F12 178.6(3) . . ?
F8 Sb2 F12 89.0(2) . . ?
F7 Sb2 F11 90.0(2) . . ?
F8 Sb2 F11 88.72(17) . . ?
F12 Sb2 F11 89.42(19) . . ?
F7 Sb2 F10 93.2(3) . . ?
F8 Sb2 F10 175.8(2) . . ?
F12 Sb2 F10 88.0(2) . . ?
F11 Sb2 F10 88.22(17) . . ?
F7 Sb2 F9 89.5(2) . . ?
F8 Sb2 F9 91.71(19) . . ?
F12 Sb2 F9 91.07(18) . . ?
F11 Sb2 F9 179.4(2) . . ?
F10 Sb2 F9 91.38(18) . . ?
C5 C1 C2 107.5(3) . . ?
C5 C1 C6 125.4(3) . . ?
C2 C1 C6 126.9(3) . . ?
C5 C1 Cr1 71.4(2) . . ?
C2 C1 Cr1 70.4(2) . . ?
C6 C1 Cr1 126.6(3) . . ?
C3 C2 C1 108.2(3) . . ?
C3 C2 C7 126.6(3) . . ?
C1 C2 C7 125.1(4) . . ?
C3 C2 Cr1 71.23(19) . . ?
C1 C2 Cr1 71.7(2) . . ?
C7 C2 Cr1 125.8(2) . . ?
C2 C3 C4 108.5(3) . . ?
C2 C3 C8 126.5(3) . . ?
C4 C3 C8 124.9(3) . . ?
C2 C3 Cr1 71.0(2) . . ?
C4 C3 Cr1 71.67(19) . . ?
C8 C3 Cr1 125.6(3) . . ?
C3 C4 C5 107.2(3) . . ?
C3 C4 C9 126.4(3) . . ?
C5 C4 C9 126.2(3) . . ?
C3 C4 Cr1 70.51(19) . . ?
C5 C4 Cr1 71.3(2) . . ?
C9 C4 Cr1 126.1(3) . . ?
C1 C5 C4 108.5(3) . . ?
C1 C5 C10 125.6(3) . . ?
C4 C5 C10 125.8(3) . . ?
C1 C5 Cr1 71.01(19) . . ?
C4 C5 Cr1 70.91(19) . . ?
C10 C5 Cr1 126.9(3) . . ?
C1 C6 H6A 109.5 . . ?
C1 C6 H6B 109.5 . . ?
H6A C6 H6B 109.5 . . ?
C1 C6 H6C 109.5 . . ?
H6A C6 H6C 109.5 . . ?
H6B C6 H6C 109.5 . . ?
C2 C7 H7A 109.5 . . ?
C2 C7 H7B 109.5 . . ?
H7A C7 H7B 109.5 . . ?
C2 C7 H7C 109.5 . . ?
H7A C7 H7C 109.5 . . ?
H7B C7 H7C 109.5 . . ?
C3 C8 H8A 109.5 . . ?
C3 C8 H8B 109.5 . . ?
H8A C8 H8B 109.5 . . ?
C3 C8 H8C 109.5 . . ?
H8A C8 H8C 109.5 . . ?
H8B C8 H8C 109.5 . . ?
C4 C9 H9A 109.5 . . ?
C4 C9 H9B 109.5 . . ?
H9A C9 H9B 109.5 . . ?
C4 C9 H9C 109.5 . . ?
H9A C9 H9C 109.5 . . ?
H9B C9 H9C 109.5 . . ?
C5 C10 H10A 109.5 . . ?
C5 C10 H10B 109.5 . . ?
H10A C10 H10B 109.5 . . ?
C5 C10 H10C 109.5 . . ?
H10A C10 H10C 109.5 . . ?
H10B C10 H10C 109.5 . . ?
C2 Cr1 C3 37.77(14) . . ?
C2 Cr1 C1 37.92(13) . . ?
C3 Cr1 C1 63.23(14) . . ?
C2 Cr1 C4 63.35(13) . . ?
C3 Cr1 C4 37.82(12) . . ?
C1 Cr1 C4 63.35(13) . . ?
C2 Cr1 C5 63.06(12) . . ?
C3 Cr1 C5 63.00(13) . . ?
C1 Cr1 C5 37.61(13) . . ?
C4 Cr1 C5 37.82(13) . . ?
C2 Cr1 P51 164.6(3) . . ?
C3 Cr1 P51 132.8(3) . . ?
C1 Cr1 P51 132.4(3) . . ?
C4 Cr1 P51 102.3(3) . . ?
C5 Cr1 P51 102.5(3) . . ?
C2 Cr1 P32 113.5(3) . . ?
C3 Cr1 P32 95.8(2) . . ?
C1 Cr1 P32 151.2(3) . . ?
C4 Cr1 P32 112.9(2) . . ?
C5 Cr1 P32 150.4(2) . . ?
P51 Cr1 P32 76.1(3) . . ?
C2 Cr1 P5 160.56(16) . . ?
C3 Cr1 P5 141.85(19) . . ?
C1 Cr1 P5 123.16(17) . . ?
C4 Cr1 P5 107.09(18) . . ?
C5 Cr1 P5 98.72(17) . . ?
P51 Cr1 P5 13.0(3) . . ?
P32 Cr1 P5 85.6(3) . . ?
C2 Cr1 P21 102.0(4) . . ?
C3 Cr1 P21 132.2(3) . . ?
C1 Cr1 P21 102.3(5) . . ?
C4 Cr1 P21 164.5(4) . . ?
C5 Cr1 P21 132.8(5) . . ?
P51 Cr1 P21 91.8(5) . . ?
P32 Cr1 P21 76.6(5) . . ?
P5 Cr1 P21 85.3(4) . . ?
C2 Cr1 P4 140.4(2) . . ?
C3 Cr1 P4 105.7(2) . . ?
C1 Cr1 P4 159.49(18) . . ?
C4 Cr1 P4 97.07(18) . . ?
C5 Cr1 P4 122.66(18) . . ?
P51 Cr1 P4 41.7(3) . . ?
P32 Cr1 P4 39.7(2) . . ?
P5 Cr1 P4 54.1(2) . . ?
P21 Cr1 P4 97.7(5) . . ?
C2 Cr1 P11 132.8(3) . . ?
C3 Cr1 P11 166.0(3) . . ?
C1 Cr1 P11 103.3(3) . . ?
C4 Cr1 P11 134.5(4) . . ?
C5 Cr1 P11 104.3(4) . . ?
P51 Cr1 P11 52.9(4) . . ?
P32 Cr1 P11 98.2(4) . . ?
P5 Cr1 P11 41.3(3) . . ?
P21 Cr1 P11 51.3(4) . . ?
P4 Cr1 P11 86.0(3) . . ?
C2 Cr1 P41 131.8(4) . . ?
C3 Cr1 P41 101.3(4) . . ?
C1 Cr1 P41 163.5(4) . . ?
C4 Cr1 P41 101.1(3) . . ?
C5 Cr1 P41 131.9(3) . . ?
P51 Cr1 P41 53.2(4) . . ?
P32 Cr1 P41 27.0(4) . . ?
P5 Cr1 P41 64.9(4) . . ?
P21 Cr1 P41 92.4(6) . . ?
P4 Cr1 P41 12.9(3) . . ?
P11 Cr1 P41 91.7(5) . . ?
P21 P11 P51 109.3(8) . . ?
P21 P11 Cr2 64.9(7) . . ?
P51 P11 Cr2 64.0(4) . . ?
P21 P11 Cr1 64.4(6) . . ?
P51 P11 Cr1 63.0(5) . . ?
Cr2 P11 Cr1 81.8(4) . . ?
P11 P21 P31 108.6(9) . . ?
P11 P21 Cr2 62.7(5) . . ?
P31 P21 Cr2 63.1(6) . . ?
P11 P21 Cr1 64.3(6) . . ?
P31 P21 Cr1 64.3(6) . . ?
Cr2 P21 Cr1 80.8(6) . . ?
P21 P31 P41 107.9(8) . . ?
P21 P31 Cr2 63.8(5) . . ?
P41 P31 Cr2 63.2(6) . . ?
P21 P31 Cr1 63.6(6) . . ?
P41 P31 Cr1 62.8(6) . . ?
Cr2 P31 Cr1 80.8(4) . . ?
P51 P41 P31 106.4(8) . . ?
P51 P41 Cr2 62.9(5) . . ?
P31 P41 Cr2 62.2(5) . . ?
P51 P41 Cr1 62.8(6) . . ?
P31 P41 Cr1 63.5(6) . . ?
Cr2 P41 Cr1 80.7(5) . . ?
P11 P51 P41 107.8(8) . . ?
P11 P51 Cr2 62.2(5) . . ?
P41 P51 Cr2 63.6(4) . . ?
P11 P51 Cr1 64.2(5) . . ?
P41 P51 Cr1 64.0(5) . . ?
Cr2 P51 Cr1 81.5(4) . . ?
P2 P1 P5 107.8(4) . . ?
P2 P1 Cr1 63.6(2) . . ?
P5 P1 Cr1 62.7(2) . . ?
P2 P1 Cr2 63.5(3) . . ?
P5 P1 Cr2 62.61(19) . . ?
Cr1 P1 Cr2 79.7(2) . . ?
P1 P2 P3 108.8(3) . . ?
P1 P2 Cr1 63.6(2) . . ?
P3 P2 Cr1 63.3(2) . . ?
P1 P2 Cr2 63.9(2) . . ?
P3 P2 Cr2 63.2(3) . . ?
Cr1 P2 Cr2 79.91(18) . . ?
P2 P3 P4 108.2(3) . . ?
P2 P3 Cr2 63.65(19) . . ?
P4 P3 Cr2 63.5(3) . . ?
P2 P3 Cr1 63.5(2) . . ?
P4 P3 Cr1 62.8(2) . . ?
Cr2 P3 Cr1 80.21(17) . . ?
P5 P4 P3 106.9(4) . . ?
P5 P4 Cr1 62.9(3) . . ?
P3 P4 Cr1 63.2(2) . . ?
P5 P4 Cr2 62.6(3) . . ?
P3 P4 Cr2 62.76(19) . . ?
Cr1 P4 Cr2 80.1(2) . . ?
P1 P5 P4 108.3(3) . . ?
P1 P5 Cr1 63.4(3) . . ?
P4 P5 Cr1 63.0(2) . . ?
P1 P5 Cr2 63.7(3) . . ?
P4 P5 Cr2 63.6(2) . . ?
Cr1 P5 Cr2 80.48(18) . . ?
P52 P12 P22 108.0(5) . . ?
P52 P12 Cr1 63.9(3) . . ?
P22 P12 Cr1 62.7(4) . . ?
P52 P12 Cr2 62.7(3) . . ?
P22 P12 Cr2 62.2(4) . . ?
Cr1 P12 Cr2 78.2(3) . . ?
P32 P22 P12 108.3(5) . . ?
P32 P22 Cr1 62.3(3) . . ?
P12 P22 Cr1 63.3(3) . . ?
P32 P22 Cr2 62.6(4) . . ?
P12 P22 Cr2 64.9(3) . . ?
Cr1 P22 Cr2 79.6(3) . . ?
P22 P32 P42 107.8(5) . . ?
P22 P32 Cr1 63.4(3) . . ?
P42 P32 Cr1 63.1(3) . . ?
P22 P32 Cr2 63.7(3) . . ?
P42 P32 Cr2 62.9(3) . . ?
Cr1 P32 Cr2 80.6(2) . . ?
P32 P42 P52 107.8(5) . . ?
P32 P42 Cr1 62.2(3) . . ?
P52 P42 Cr1 64.0(4) . . ?
P32 P42 Cr2 62.7(3) . . ?
P52 P42 Cr2 63.9(3) . . ?
Cr1 P42 Cr2 80.1(3) . . ?
P12 P52 P42 108.0(5) . . ?
P12 P52 Cr2 64.7(4) . . ?
P42 P52 Cr2 62.3(3) . . ?
P12 P52 Cr1 62.7(4) . . ?
P42 P52 Cr1 62.1(3) . . ?
Cr2 P52 Cr1 78.6(2) . . ?
C15 Cr2 C11 37.68(12) . . ?
C15 Cr2 C13 63.19(13) . . ?
C11 Cr2 C13 62.93(13) . . ?
C15 Cr2 C14 37.82(13) . . ?
C11 Cr2 C14 62.78(13) . . ?
C13 Cr2 C14 37.46(13) . . ?
C15 Cr2 C12 63.03(12) . . ?
C11 Cr2 C12 37.50(13) . . ?
C13 Cr2 C12 37.72(14) . . ?
C14 Cr2 C12 62.71(13) . . ?
C15 Cr2 P11 104.7(4) . . ?
C11 Cr2 P11 98.9(4) . . ?
C13 Cr2 P11 161.6(4) . . ?
C14 Cr2 P11 138.5(4) . . ?
C12 Cr2 P11 125.5(4) . . ?
C15 Cr2 P31 162.1(4) . . ?
C11 Cr2 P31 137.9(4) . . ?
C13 Cr2 P31 99.0(4) . . ?
C14 Cr2 P31 126.1(4) . . ?
C12 Cr2 P31 104.7(4) . . ?
P11 Cr2 P31 93.1(5) . . ?
C15 Cr2 P51 98.5(3) . . ?
C11 Cr2 P51 125.6(3) . . ?
C13 Cr2 P51 138.1(4) . . ?
C14 Cr2 P51 104.8(4) . . ?
C12 Cr2 P51 161.3(3) . . ?
P11 Cr2 P51 53.8(4) . . ?
P31 Cr2 P51 93.9(5) . . ?
C15 Cr2 P21 138.4(4) . . ?
C11 Cr2 P21 105.4(4) . . ?
C13 Cr2 P21 126.8(4) . . ?
C14 Cr2 P21 162.5(4) . . ?
C12 Cr2 P21 99.9(4) . . ?
P11 Cr2 P21 52.4(4) . . ?
P31 Cr2 P21 53.1(4) . . ?
P51 Cr2 P21 92.6(5) . . ?
C15 Cr2 P41 125.0(4) . . ?
C11 Cr2 P41 160.9(4) . . ?
C13 Cr2 P41 104.3(4) . . ?
C14 Cr2 P41 98.4(4) . . ?
C12 Cr2 P41 138.2(4) . . ?
P11 Cr2 P41 93.9(6) . . ?
P31 Cr2 P41 54.6(4) . . ?
P51 Cr2 P41 53.5(4) . . ?
P21 Cr2 P41 93.6(6) . . ?
C15 Cr2 P5 96.30(17) . . ?
C11 Cr2 P5 117.07(18) . . ?
C13 Cr2 P5 147.17(19) . . ?
C14 Cr2 P5 110.80(18) . . ?
C12 Cr2 P5 154.57(18) . . ?
P11 Cr2 P5 41.8(4) . . ?
P31 Cr2 P5 98.6(4) . . ?
P51 Cr2 P5 13.0(3) . . ?
P21 Cr2 P5 85.8(4) . . ?
P41 Cr2 P5 65.1(4) . . ?
C15 Cr2 P3 155.42(17) . . ?
C11 Cr2 P3 147.63(17) . . ?
C13 Cr2 P3 97.18(16) . . ?
C14 Cr2 P3 117.62(18) . . ?
C12 Cr2 P3 111.27(17) . . ?
P11 Cr2 P3 97.7(4) . . ?
P31 Cr2 P3 13.5(3) . . ?
P51 Cr2 P3 86.5(3) . . ?
P21 Cr2 P3 64.7(4) . . ?
P41 Cr2 P3 41.9(4) . . ?
P5 Cr2 P3 93.6(2) . . ?
C12 C11 C15 108.5(3) . . ?
C12 C11 C16 124.6(3) . . ?
C15 C11 C16 126.8(3) . . ?
C12 C11 Cr2 71.4(2) . . ?
C15 C11 Cr2 71.11(19) . . ?
C16 C11 Cr2 125.9(3) . . ?
C11 C12 C13 107.9(3) . . ?
C11 C12 C17 126.1(4) . . ?
C13 C12 C17 125.8(4) . . ?
C11 C12 Cr2 71.07(19) . . ?
C13 C12 Cr2 71.0(2) . . ?
C17 C12 Cr2 126.2(3) . . ?
C14 C13 C12 107.8(3) . . ?
C14 C13 C18 125.0(4) . . ?
C12 C13 C18 127.0(4) . . ?
C14 C13 Cr2 71.3(2) . . ?
C12 C13 Cr2 71.29(19) . . ?
C18 C13 Cr2 127.0(3) . . ?
C13 C14 C15 108.5(3) . . ?
C13 C14 C19 126.3(4) . . ?
C15 C14 C19 125.1(3) . . ?
C13 C14 Cr2 71.2(2) . . ?
C15 C14 Cr2 71.0(2) . . ?
C19 C14 Cr2 125.0(2) . . ?
C11 C15 C14 107.3(3) . . ?
C11 C15 C20 126.4(3) . . ?
C14 C15 C20 126.2(3) . . ?
C11 C15 Cr2 71.2(2) . . ?
C14 C15 Cr2 71.19(19) . . ?
C20 C15 Cr2 125.5(2) . . ?
C11 C16 H16A 109.5 . . ?
C11 C16 H16B 109.5 . . ?
H16A C16 H16B 109.5 . . ?
C11 C16 H16C 109.5 . . ?
H16A C16 H16C 109.5 . . ?
H16B C16 H16C 109.5 . . ?
C12 C17 H17A 109.5 . . ?
C12 C17 H17B 109.5 . . ?
H17A C17 H17B 109.5 . . ?
C12 C17 H17C 109.5 . . ?
H17A C17 H17C 109.5 . . ?
H17B C17 H17C 109.5 . . ?
C13 C18 H18A 109.5 . . ?
C13 C18 H18B 109.5 . . ?
H18A C18 H18B 109.5 . . ?
C13 C18 H18C 109.5 . . ?
H18A C18 H18C 109.5 . . ?
H18B C18 H18C 109.5 . . ?
C14 C19 H19A 109.5 . . ?
C14 C19 H19B 109.5 . . ?
H19A C19 H19B 109.5 . . ?
C14 C19 H19C 109.5 . . ?
H19A C19 H19C 109.5 . . ?
H19B C19 H19C 109.5 . . ?
C15 C20 H20A 109.5 . . ?
C15 C20 H20B 109.5 . . ?
H20A C20 H20B 109.5 . . ?
C15 C20 H20C 109.5 . . ?
H20A C20 H20C 109.5 . . ?
H20B C20 H20C 109.5 . . ?
C25 C21 C22 107.5(3) . . ?
C25 C21 C26 125.5(3) . . ?
C22 C21 C26 126.8(3) . . ?
C25 C21 Cr3 70.69(19) . . ?
C22 C21 Cr3 70.73(18) . . ?
C26 C21 Cr3 127.5(3) . . ?
C23 C22 C21 108.1(3) . . ?
C23 C22 C27 125.5(3) . . ?
C21 C22 C27 126.3(3) . . ?
C23 C22 Cr3 71.01(19) . . ?
C21 C22 Cr3 71.49(18) . . ?
C27 C22 Cr3 127.2(3) . . ?
C24 C23 C22 108.8(3) . . ?
C24 C23 C28 126.0(4) . . ?
C22 C23 C28 125.0(4) . . ?
C24 C23 Cr3 72.0(2) . . ?
C22 C23 Cr3 71.3(2) . . ?
C28 C23 Cr3 126.0(3) . . ?
C23 C24 C25 107.2(3) . . ?
C23 C24 C29 126.1(4) . . ?
C25 C24 C29 126.7(4) . . ?
C23 C24 Cr3 70.6(2) . . ?
C25 C24 Cr3 70.41(19) . . ?
C29 C24 Cr3 125.5(3) . . ?
C21 C25 C24 108.4(3) . . ?
C21 C25 C30 125.2(3) . . ?
C24 C25 C30 126.2(3) . . ?
C21 C25 Cr3 71.60(19) . . ?
C24 C25 Cr3 71.6(2) . . ?
C30 C25 Cr3 126.1(3) . . ?
C21 C26 H26A 109.5 . . ?
C21 C26 H26B 109.5 . . ?
H26A C26 H26B 109.5 . . ?
C21 C26 H26C 109.5 . . ?
H26A C26 H26C 109.5 . . ?
H26B C26 H26C 109.5 . . ?
C22 C27 H27A 109.5 . . ?
C22 C27 H27B 109.5 . . ?
H27A C27 H27B 109.5 . . ?
C22 C27 H27C 109.5 . . ?
H27A C27 H27C 109.5 . . ?
H27B C27 H27C 109.5 . . ?
C23 C28 H28A 109.5 . . ?
C23 C28 H28B 109.5 . . ?
H28A C28 H28B 109.5 . . ?
C23 C28 H28C 109.5 . . ?
H28A C28 H28C 109.5 . . ?
H28B C28 H28C 109.5 . . ?
C24 C29 H29A 109.5 . . ?
C24 C29 H29B 109.5 . . ?
H29A C29 H29B 109.5 . . ?
C24 C29 H29C 109.5 . . ?
H29A C29 H29C 109.5 . . ?
H29B C29 H29C 109.5 . . ?
C25 C30 H30A 109.5 . . ?
C25 C30 H30B 109.5 . . ?
H30A C30 H30B 109.5 . . ?
C25 C30 H30C 109.5 . . ?
H30A C30 H30C 109.5 . . ?
H30B C30 H30C 109.5 . . ?
C23 Cr3 C25 62.99(13) . . ?
C23 Cr3 C22 37.67(13) . . ?
C25 Cr3 C22 63.06(13) . . ?
C23 Cr3 C21 63.07(13) . . ?
C25 Cr3 C21 37.71(12) . . ?
C22 Cr3 C21 37.78(13) . . ?
C23 Cr3 C24 37.48(14) . . ?
C25 Cr3 C24 37.96(14) . . ?
C22 Cr3 C24 63.00(12) . . ?
C21 Cr3 C24 63.25(12) . . ?
C23 Cr3 P6 155.05(10) . . ?
C25 Cr3 P6 111.92(10) . . ?
C22 Cr3 P6 117.42(11) . . ?
C21 Cr3 P6 97.44(10) . . ?
C24 Cr3 P6 148.81(12) . . ?
C23 Cr3 P10 147.84(11) . . ?
C25 Cr3 P10 96.80(10) . . ?
C22 Cr3 P10 154.68(10) . . ?
C21 Cr3 P10 116.92(10) . . ?
C24 Cr3 P10 111.34(10) . . ?
P6 Cr3 P10 53.45(6) . . ?
C23 Cr3 P9 111.35(10) . . ?
C25 Cr3 P9 117.07(10) . . ?
C22 Cr3 P9 147.97(11) . . ?
C21 Cr3 P9 154.76(10) . . ?
C24 Cr3 P9 96.85(9) . . ?
P6 Cr3 P9 92.88(5) . . ?
P10 Cr3 P9 53.44(5) . . ?
C23 Cr3 P8 97.18(10) . . ?
C25 Cr3 P8 154.69(11) . . ?
C22 Cr3 P8 111.67(10) . . ?
C21 Cr3 P8 148.43(10) . . ?
C24 Cr3 P8 116.78(11) . . ?
P6 Cr3 P8 92.66(5) . . ?
P10 Cr3 P8 93.06(5) . . ?
P9 Cr3 P8 53.00(5) . . ?
C23 Cr3 P7 117.85(11) . . ?
C25 Cr3 P7 149.04(10) . . ?
C22 Cr3 P7 98.09(10) . . ?
C21 Cr3 P7 112.46(9) . . ?
C24 Cr3 P7 155.23(11) . . ?
P6 Cr3 P7 52.77(6) . . ?
P10 Cr3 P7 92.54(5) . . ?
P9 Cr3 P7 92.11(4) . . ?
P8 Cr3 P7 52.85(6) . . ?
P7 P6 P10 108.24(7) . . ?
P7 P6 Cr3 64.19(5) . . ?
P10 P6 Cr3 63.30(5) . . ?
P7 P6 Cr4 63.53(5) . . ?
P10 P6 Cr4 63.31(5) . . ?
Cr3 P6 Cr4 81.22(4) . . ?
P6 P7 P8 108.24(7) . . ?
P6 P7 Cr4 63.72(5) . . ?
P8 P7 Cr4 63.92(5) . . ?
P6 P7 Cr3 63.05(5) . . ?
P8 P7 Cr3 63.30(5) . . ?
Cr4 P7 Cr3 80.82(4) . . ?
P9 P8 P7 107.92(7) . . ?
P9 P8 Cr3 63.45(5) . . ?
P7 P8 Cr3 63.85(5) . . ?
P9 P8 Cr4 62.97(5) . . ?
P7 P8 Cr4 63.23(5) . . ?
Cr3 P8 Cr4 80.76(4) . . ?
P8 P9 P10 108.09(7) . . ?
P8 P9 Cr4 64.08(5) . . ?
P10 P9 Cr4 63.48(5) . . ?
P8 P9 Cr3 63.54(5) . . ?
P10 P9 Cr3 63.05(4) . . ?
Cr4 P9 Cr3 81.27(4) . . ?
P6 P10 P9 107.49(7) . . ?
P6 P10 Cr3 63.25(5) . . ?
P9 P10 Cr3 63.50(5) . . ?
P6 P10 Cr4 63.53(5) . . ?
P9 P10 Cr4 63.09(5) . . ?
Cr3 P10 Cr4 81.29(4) . . ?
C31 Cr4 C33 63.20(12) . . ?
C31 Cr4 C34 63.11(13) . . ?
C33 Cr4 C34 37.87(12) . . ?
C31 Cr4 C32 37.84(13) . . ?
C33 Cr4 C32 37.72(12) . . ?
C34 Cr4 C32 63.15(12) . . ?
C31 Cr4 C35 37.82(14) . . ?
C33 Cr4 C35 62.97(13) . . ?
C34 Cr4 C35 37.43(14) . . ?
C32 Cr4 C35 63.08(13) . . ?
C31 Cr4 P9 144.12(11) . . ?
C33 Cr4 P9 121.50(10) . . ?
C34 Cr4 P9 98.29(10) . . ?
C32 Cr4 P9 159.07(9) . . ?
C35 Cr4 P9 108.80(10) . . ?
C31 Cr4 P10 107.96(10) . . ?
C33 Cr4 P10 158.81(9) . . ?
C34 Cr4 P10 121.18(10) . . ?
C32 Cr4 P10 143.41(10) . . ?
C35 Cr4 P10 97.88(9) . . ?
P9 Cr4 P10 53.43(5) . . ?
C31 Cr4 P7 120.76(11) . . ?
C33 Cr4 P7 108.47(9) . . ?
C34 Cr4 P7 144.17(11) . . ?
C32 Cr4 P7 97.63(9) . . ?
C35 Cr4 P7 158.39(10) . . ?
P9 Cr4 P7 92.63(4) . . ?
P10 Cr4 P7 92.62(5) . . ?
C31 Cr4 P6 97.49(9) . . ?
C33 Cr4 P6 143.42(9) . . ?
C34 Cr4 P6 158.45(11) . . ?
C32 Cr4 P6 108.02(9) . . ?
C35 Cr4 P6 121.23(11) . . ?
P9 Cr4 P6 92.71(5) . . ?
P10 Cr4 P6 53.16(6) . . ?
P7 Cr4 P6 52.75(6) . . ?
C31 Cr4 P8 159.25(10) . . ?
C33 Cr4 P8 98.63(10) . . ?
C34 Cr4 P8 109.46(11) . . ?
C32 Cr4 P8 121.51(10) . . ?
C35 Cr4 P8 144.56(11) . . ?
P9 Cr4 P8 52.95(5) . . ?
P10 Cr4 P8 92.50(5) . . ?
P7 Cr4 P8 52.85(6) . . ?
P6 Cr4 P8 91.96(5) . . ?
C32 C31 C35 108.0(3) . . ?
C32 C31 C36 126.2(4) . . ?
C35 C31 C36 125.7(4) . . ?
C32 C31 Cr4 71.47(19) . . ?
C35 C31 Cr4 71.7(2) . . ?
C36 C31 Cr4 125.5(3) . . ?
C33 C32 C31 107.8(3) . . ?
C33 C32 C37 126.4(3) . . ?
C31 C32 C37 125.9(3) . . ?
C33 C32 Cr4 70.94(19) . . ?
C31 C32 Cr4 70.69(19) . . ?
C37 C32 Cr4 124.8(2) . . ?
C32 C33 C34 108.0(3) . . ?
C32 C33 C38 126.8(3) . . ?
C34 C33 C38 125.1(3) . . ?
C32 C33 Cr4 71.34(18) . . ?
C34 C33 Cr4 71.12(19) . . ?
C38 C33 Cr4 125.9(3) . . ?
C35 C34 C33 108.1(3) . . ?
C35 C34 C39 126.8(3) . . ?
C33 C34 C39 124.9(4) . . ?
C35 C34 Cr4 71.59(19) . . ?
C33 C34 Cr4 71.00(18) . . ?
C39 C34 Cr4 126.6(3) . . ?
C34 C35 C31 108.1(3) . . ?
C34 C35 C40 125.3(4) . . ?
C31 C35 C40 126.6(4) . . ?
C34 C35 Cr4 70.97(19) . . ?
C31 C35 Cr4 70.53(18) . . ?
C40 C35 Cr4 126.4(2) . . ?
C31 C36 H36A 109.5 . . ?
C31 C36 H36B 109.5 . . ?
H36A C36 H36B 109.5 . . ?
C31 C36 H36C 109.5 . . ?
H36A C36 H36C 109.5 . . ?
H36B C36 H36C 109.5 . . ?
C32 C37 H37A 109.5 . . ?
C32 C37 H37B 109.5 . . ?
H37A C37 H37B 109.5 . . ?
C32 C37 H37C 109.5 . . ?
H37A C37 H37C 109.5 . . ?
H37B C37 H37C 109.5 . . ?
C33 C38 H38A 109.5 . . ?
C33 C38 H38B 109.5 . . ?
H38A C38 H38B 109.5 . . ?
C33 C38 H38C 109.5 . . ?
H38A C38 H38C 109.5 . . ?
H38B C38 H38C 109.5 . . ?
C34 C39 H39A 109.5 . . ?
C34 C39 H39B 109.5 . . ?
H39A C39 H39B 109.5 . . ?
C34 C39 H39C 109.5 . . ?
H39A C39 H39C 109.5 . . ?
H39B C39 H39C 109.5 . . ?
C35 C40 H40A 109.5 . . ?
C35 C40 H40B 109.5 . . ?
H40A C40 H40B 109.5 . . ?
C35 C40 H40C 109.5 . . ?
H40A C40 H40C 109.5 . . ?
H40B C40 H40C 109.5 . . ?

loop_
_geom_bond_atom_site_label_1
_geom_bond_atom_site_label_2
_geom_bond_distance
_geom_bond_site_symmetry_2
_geom_bond_publ_flag
Sb1 F2 1.864(3) . ?
Sb1 F4 1.866(2) . ?
Sb1 F6 1.869(3) . ?
Sb1 F3 1.870(3) . ?
Sb1 F1 1.877(3) . ?
Sb1 F5 1.883(3) . ?
Sb2 F7 1.820(3) . ?
Sb2 F8 1.833(3) . ?
Sb2 F12 1.840(3) . ?
Sb2 F11 1.853(3) . ?
Sb2 F10 1.859(3) . ?
Sb2 F9 1.861(3) . ?
C1 C5 1.427(5) . ?
C1 C2 1.431(5) . ?
C1 C6 1.484(5) . ?
C1 Cr1 2.211(4) . ?
C2 C3 1.421(5) . ?
C2 C7 1.512(5) . ?
C2 Cr1 2.193(3) . ?
C3 C4 1.429(4) . ?
C3 C8 1.505(5) . ?
C3 Cr1 2.196(3) . ?
C4 C5 1.435(5) . ?
C4 C9 1.487(5) . ?
C4 Cr1 2.211(3) . ?
C5 C10 1.490(5) . ?
C5 Cr1 2.216(3) . ?
C6 H6A 0.9800 . ?
C6 H6B 0.9800 . ?
C6 H6C 0.9800 . ?
C7 H7A 0.9800 . ?
C7 H7B 0.9800 . ?
C7 H7C 0.9800 . ?
C8 H8A 0.9800 . ?
C8 H8B 0.9800 . ?
C8 H8C 0.9800 . ?
C9 H9A 0.9800 . ?
C9 H9B 0.9800 . ?
C9 H9C 0.9800 . ?
C10 H10A 0.9800 . ?
C10 H10B 0.9800 . ?
C10 H10C 0.9800 . ?
Cr1 P51 2.394(15) . ?
Cr1 P32 2.401(8) . ?
Cr1 P5 2.413(6) . ?
Cr1 P21 2.419(17) . ?
Cr1 P4 2.414(7) . ?
Cr1 P11 2.418(14) . ?
Cr1 P41 2.419(18) . ?
P11 P21 2.094(18) . ?
P11 P51 2.142(16) . ?
P11 Cr2 2.349(13) . ?
P21 P31 2.131(18) . ?
P21 Cr2 2.393(19) . ?
P31 P41 2.191(17) . ?
P31 Cr2 2.378(14) . ?
P41 P51 2.155(17) . ?
P41 Cr2 2.400(14) . ?
P51 Cr2 2.386(13) . ?
P1 P2 2.159(9) . ?
P1 P5 2.192(8) . ?
P1 Cr2 2.441(6) . ?
P2 P3 2.172(8) . ?
P2 Cr2 2.432(7) . ?
P3 P4 2.196(8) . ?
P3 Cr2 2.422(6) . ?
P4 P5 2.195(9) . ?
P4 Cr2 2.437(7) . ?
P5 Cr2 2.417(6) . ?
P12 P52 2.202(11) . ?
P12 P22 2.208(12) . ?
P12 Cr2 2.507(10) . ?
P22 P32 2.200(11) . ?
P22 Cr2 2.448(9) . ?
P32 P42 2.216(11) . ?
P32 Cr2 2.424(8) . ?
P42 P52 2.215(12) . ?
P42 Cr2 2.429(8) . ?
P52 Cr2 2.463(8) . ?
Cr2 C15 2.207(3) . ?
Cr2 C11 2.208(3) . ?
Cr2 C13 2.209(3) . ?
Cr2 C14 2.209(4) . ?
Cr2 C12 2.213(3) . ?
C11 C12 1.421(5) . ?
C11 C15 1.426(4) . ?
C11 C16 1.497(5) . ?
C12 C13 1.430(5) . ?
C12 C17 1.498(5) . ?
C13 C14 1.419(5) . ?
C13 C18 1.505(5) . ?
C14 C15 1.431(5) . ?
C14 C19 1.499(5) . ?
C15 C20 1.497(5) . ?
C16 H16A 0.9800 . ?
C16 H16B 0.9800 . ?
C16 H16C 0.9800 . ?
C17 H17A 0.9800 . ?
C17 H17B 0.9800 . ?
C17 H17C 0.9800 . ?
C18 H18A 0.9800 . ?
C18 H18B 0.9800 . ?
C18 H18C 0.9800 . ?
C19 H19A 0.9800 . ?
C19 H19B 0.9800 . ?
C19 H19C 0.9800 . ?
C20 H20A 0.9800 . ?
C20 H20B 0.9800 . ?
C20 H20C 0.9800 . ?
C21 C25 1.425(5) . ?
C21 C22 1.428(5) . ?
C21 C26 1.506(5) . ?
C21 Cr3 2.210(3) . ?
C22 C23 1.419(5) . ?
C22 C27 1.503(5) . ?
C22 Cr3 2.200(3) . ?
C23 C24 1.417(5) . ?
C23 C28 1.506(5) . ?
C23 Cr3 2.196(4) . ?
C24 C25 1.435(5) . ?
C24 C29 1.495(5) . ?
C24 Cr3 2.214(3) . ?
C25 C30 1.505(5) . ?
C25 Cr3 2.198(3) . ?
C26 H26A 0.9800 . ?
C26 H26B 0.9800 . ?
C26 H26C 0.9800 . ?
C27 H27A 0.9800 . ?
C27 H27B 0.9800 . ?
C27 H27C 0.9800 . ?
C28 H28A 0.9800 . ?
C28 H28B 0.9800 . ?
C28 H28C 0.9800 . ?
C29 H29A 0.9800 . ?
C29 H29B 0.9800 . ?
C29 H29C 0.9800 . ?
C30 H30A 0.9800 . ?
C30 H30B 0.9800 . ?
C30 H30C 0.9800 . ?
Cr3 P6 2.4241(13) . ?
Cr3 P10 2.4251(12) . ?
Cr3 P9 2.4347(11) . ?
Cr3 P8 2.4367(13) . ?
Cr3 P7 2.4482(13) . ?
P6 P7 2.165(2) . ?
P6 P10 2.181(2) . ?
P6 Cr4 2.4392(12) . ?
P7 P8 2.174(2) . ?
P7 Cr4 2.4352(11) . ?
P8 P9 2.174(2) . ?
P8 Cr4 2.4498(13) . ?
P9 P10 2.185(2) . ?
P9 Cr4 2.4262(12) . ?
P10 Cr4 2.4347(13) . ?
Cr4 C31 2.198(3) . ?
Cr4 C33 2.203(3) . ?
Cr4 C34 2.205(3) . ?
Cr4 C32 2.209(3) . ?
Cr4 C35 2.213(3) . ?
C31 C32 1.429(5) . ?
C31 C35 1.430(5) . ?
C31 C36 1.497(5) . ?
C32 C33 1.426(5) . ?
C32 C37 1.501(5) . ?
C33 C34 1.431(5) . ?
C33 C38 1.498(5) . ?
C34 C35 1.418(5) . ?
C34 C39 1.500(5) . ?
C35 C40 1.502(5) . ?
C36 H36A 0.9800 . ?
C36 H36B 0.9800 . ?
C36 H36C 0.9800 . ?
C37 H37A 0.9800 . ?
C37 H37B 0.9800 . ?
C37 H37C 0.9800 . ?
C38 H38A 0.9800 . ?
C38 H38B 0.9800 . ?
C38 H38C 0.9800 . ?
C39 H39A 0.9800 . ?
C39 H39B 0.9800 . ?
C39 H39C 0.9800 . ?
C40 H40A 0.9800 . ?
C40 H40B 0.9800 . ?
C40 H40C 0.9800 . ?

loop_
_geom_torsion_atom_site_label_1
_geom_torsion_atom_site_label_2
_geom_torsion_atom_site_label_3
_geom_torsion_atom_site_label_4
_geom_torsion
_geom_torsion_site_symmetry_1
_geom_torsion_site_symmetry_2
_geom_torsion_site_symmetry_3
_geom_torsion_site_symmetry_4
_geom_torsion_publ_flag
C5 C1 C2 C3 -0.2(4) . . . . ?
C6 C1 C2 C3 176.1(4) . . . . ?
Cr1 C1 C2 C3 -62.3(2) . . . . ?
C5 C1 C2 C7 -176.5(3) . . . . ?
C6 C1 C2 C7 -0.2(6) . . . . ?
Cr1 C1 C2 C7 121.4(4) . . . . ?
C5 C1 C2 Cr1 62.1(2) . . . . ?
C6 C1 C2 Cr1 -121.6(4) . . . . ?
C1 C2 C3 C4 0.4(4) . . . . ?
C7 C2 C3 C4 176.6(3) . . . . ?
Cr1 C2 C3 C4 -62.2(2) . . . . ?
C1 C2 C3 C8 -176.7(3) . . . . ?
C7 C2 C3 C8 -0.4(6) . . . . ?
Cr1 C2 C3 C8 120.8(4) . . . . ?
C1 C2 C3 Cr1 62.6(2) . . . . ?
C7 C2 C3 Cr1 -121.2(4) . . . . ?
C2 C3 C4 C5 -0.4(4) . . . . ?
C8 C3 C4 C5 176.7(3) . . . . ?
Cr1 C3 C4 C5 -62.2(2) . . . . ?
C2 C3 C4 C9 -177.1(3) . . . . ?
C8 C3 C4 C9 0.0(6) . . . . ?
Cr1 C3 C4 C9 121.1(4) . . . . ?
C2 C3 C4 Cr1 61.8(2) . . . . ?
C8 C3 C4 Cr1 -121.1(4) . . . . ?
C2 C1 C5 C4 -0.1(4) . . . . ?
C6 C1 C5 C4 -176.5(4) . . . . ?
Cr1 C1 C5 C4 61.3(2) . . . . ?
C2 C1 C5 C10 176.2(3) . . . . ?
C6 C1 C5 C10 -0.2(6) . . . . ?
Cr1 C1 C5 C10 -122.4(4) . . . . ?
C2 C1 C5 Cr1 -61.4(2) . . . . ?
C6 C1 C5 Cr1 122.2(4) . . . . ?
C3 C4 C5 C1 0.3(4) . . . . ?
C9 C4 C5 C1 177.0(3) . . . . ?
Cr1 C4 C5 C1 -61.4(2) . . . . ?
C3 C4 C5 C10 -176.0(3) . . . . ?
C9 C4 C5 C10 0.7(6) . . . . ?
Cr1 C4 C5 C10 122.3(4) . . . . ?
C3 C4 C5 Cr1 61.7(2) . . . . ?
C9 C4 C5 Cr1 -121.6(4) . . . . ?
C1 C2 Cr1 C3 -117.4(3) . . . . ?
C7 C2 Cr1 C3 122.1(4) . . . . ?
C3 C2 Cr1 C1 117.4(3) . . . . ?
C7 C2 Cr1 C1 -120.5(5) . . . . ?
C3 C2 Cr1 C4 37.32(19) . . . . ?
C1 C2 Cr1 C4 -80.1(2) . . . . ?
C7 C2 Cr1 C4 159.4(4) . . . . ?
C3 C2 Cr1 C5 79.9(2) . . . . ?
C1 C2 Cr1 C5 -37.5(2) . . . . ?
C7 C2 Cr1 C5 -158.0(4) . . . . ?
C3 C2 Cr1 P51 59.2(11) . . . . ?
C1 C2 Cr1 P51 -58.2(11) . . . . ?
C7 C2 Cr1 P51 -178.7(10) . . . . ?
C3 C2 Cr1 P32 -67.5(3) . . . . ?
C1 C2 Cr1 P32 175.1(3) . . . . ?
C7 C2 Cr1 P32 54.6(4) . . . . ?
C3 C2 Cr1 P5 101.6(6) . . . . ?
C1 C2 Cr1 P5 -15.8(7) . . . . ?
C7 C2 Cr1 P5 -136.3(6) . . . . ?
C3 C2 Cr1 P21 -147.9(4) . . . . ?
C1 C2 Cr1 P21 94.7(5) . . . . ?
C7 C2 Cr1 P21 -25.8(5) . . . . ?
C3 C2 Cr1 P4 -29.7(3) . . . . ?
C1 C2 Cr1 P4 -147.1(3) . . . . ?
C7 C2 Cr1 P4 92.4(4) . . . . ?
C3 C2 Cr1 P11 164.6(5) . . . . ?
C1 C2 Cr1 P11 47.2(6) . . . . ?
C7 C2 Cr1 P11 -73.3(6) . . . . ?
C3 C2 Cr1 P41 -43.5(5) . . . . ?
C1 C2 Cr1 P41 -160.9(4) . . . . ?
C7 C2 Cr1 P41 78.6(5) . . . . ?
C4 C3 Cr1 C2 117.9(3) . . . . ?
C8 C3 Cr1 C2 -121.8(4) . . . . ?
C2 C3 Cr1 C1 -37.68(19) . . . . ?
C4 C3 Cr1 C1 80.2(2) . . . . ?
C8 C3 Cr1 C1 -159.5(4) . . . . ?
C2 C3 Cr1 C4 -117.9(3) . . . . ?
C8 C3 Cr1 C4 120.3(4) . . . . ?
C2 C3 Cr1 C5 -80.0(2) . . . . ?
C4 C3 Cr1 C5 37.9(2) . . . . ?
C8 C3 Cr1 C5 158.1(4) . . . . ?
C2 C3 Cr1 P51 -161.9(4) . . . . ?
C4 C3 Cr1 P51 -44.0(4) . . . . ?
C8 C3 Cr1 P51 76.2(5) . . . . ?
C2 C3 Cr1 P32 121.6(3) . . . . ?
C4 C3 Cr1 P32 -120.4(3) . . . . ?
C8 C3 Cr1 P32 -0.2(4) . . . . ?
C2 C3 Cr1 P5 -148.1(3) . . . . ?
C4 C3 Cr1 P5 -30.2(4) . . . . ?
C8 C3 Cr1 P5 90.0(4) . . . . ?
C2 C3 Cr1 P21 44.6(7) . . . . ?
C4 C3 Cr1 P21 162.5(6) . . . . ?
C8 C3 Cr1 P21 -77.2(7) . . . . ?
C2 C3 Cr1 P4 160.9(2) . . . . ?
C4 C3 Cr1 P4 -81.2(3) . . . . ?
C8 C3 Cr1 P4 39.0(4) . . . . ?
C2 C3 Cr1 P11 -53.8(15) . . . . ?
C4 C3 Cr1 P11 64.1(15) . . . . ?
C8 C3 Cr1 P11 -175.6(14) . . . . ?
C2 C3 Cr1 P41 148.4(4) . . . . ?
C4 C3 Cr1 P41 -93.7(4) . . . . ?
C8 C3 Cr1 P41 26.6(5) . . . . ?
C5 C1 Cr1 C2 -117.3(3) . . . . ?
C6 C1 Cr1 C2 121.9(4) . . . . ?
C5 C1 Cr1 C3 -79.7(2) . . . . ?
C2 C1 Cr1 C3 37.5(2) . . . . ?
C6 C1 Cr1 C3 159.5(4) . . . . ?
C5 C1 Cr1 C4 -37.2(2) . . . . ?
C2 C1 Cr1 C4 80.1(2) . . . . ?
C6 C1 Cr1 C4 -158.0(4) . . . . ?
C2 C1 Cr1 C5 117.3(3) . . . . ?
C6 C1 Cr1 C5 -120.8(4) . . . . ?
C5 C1 Cr1 P51 45.0(5) . . . . ?
C2 C1 Cr1 P51 162.2(5) . . . . ?
C6 C1 Cr1 P51 -75.8(6) . . . . ?
C5 C1 Cr1 P32 -126.6(4) . . . . ?
C2 C1 Cr1 P32 -9.3(5) . . . . ?
C6 C1 Cr1 P32 112.6(5) . . . . ?
C5 C1 Cr1 P5 56.5(3) . . . . ?
C2 C1 Cr1 P5 173.8(3) . . . . ?
C6 C1 Cr1 P5 -64.3(4) . . . . ?
C5 C1 Cr1 P21 149.0(4) . . . . ?
C2 C1 Cr1 P21 -93.7(4) . . . . ?
C6 C1 Cr1 P21 28.2(5) . . . . ?
C5 C1 Cr1 P4 -18.8(7) . . . . ?
C2 C1 Cr1 P4 98.4(6) . . . . ?
C6 C1 Cr1 P4 -139.6(6) . . . . ?
C5 C1 Cr1 P11 96.3(4) . . . . ?
C2 C1 Cr1 P11 -146.4(4) . . . . ?
C6 C1 Cr1 P11 -24.5(5) . . . . ?
C5 C1 Cr1 P41 -58.2(13) . . . . ?
C2 C1 Cr1 P41 59.0(13) . . . . ?
C6 C1 Cr1 P41 -179.0(12) . . . . ?
C3 C4 Cr1 C2 -37.3(2) . . . . ?
C5 C4 Cr1 C2 79.6(2) . . . . ?
C9 C4 Cr1 C2 -158.7(4) . . . . ?
C5 C4 Cr1 C3 116.9(3) . . . . ?
C9 C4 Cr1 C3 -121.5(4) . . . . ?
C3 C4 Cr1 C1 -79.9(2) . . . . ?
C5 C4 Cr1 C1 37.0(2) . . . . ?
C9 C4 Cr1 C1 158.6(4) . . . . ?
C3 C4 Cr1 C5 -116.9(3) . . . . ?
C9 C4 Cr1 C5 121.7(4) . . . . ?
C3 C4 Cr1 P51 148.5(3) . . . . ?
C5 C4 Cr1 P51 -94.6(3) . . . . ?
C9 C4 Cr1 P51 27.1(4) . . . . ?
C3 C4 Cr1 P32 68.6(3) . . . . ?
C5 C4 Cr1 P32 -174.5(3) . . . . ?
C9 C4 Cr1 P32 -52.9(4) . . . . ?
C3 C4 Cr1 P5 161.0(2) . . . . ?
C5 C4 Cr1 P5 -82.1(2) . . . . ?
C9 C4 Cr1 P5 39.6(4) . . . . ?
C3 C4 Cr1 P21 -56.7(14) . . . . ?
C5 C4 Cr1 P21 60.2(14) . . . . ?
C9 C4 Cr1 P21 -178.2(13) . . . . ?
C3 C4 Cr1 P4 106.5(3) . . . . ?
C5 C4 Cr1 P4 -136.6(3) . . . . ?
C9 C4 Cr1 P4 -15.0(4) . . . . ?
C3 C4 Cr1 P11 -162.2(4) . . . . ?
C5 C4 Cr1 P11 -45.3(4) . . . . ?
C9 C4 Cr1 P11 76.3(5) . . . . ?
C3 C4 Cr1 P41 94.1(4) . . . . ?
C5 C4 Cr1 P41 -149.0(4) . . . . ?
C9 C4 Cr1 P41 -27.3(5) . . . . ?
C1 C5 Cr1 C2 37.8(2) . . . . ?
C4 C5 Cr1 C2 -80.5(2) . . . . ?
C10 C5 Cr1 C2 158.5(4) . . . . ?
C1 C5 Cr1 C3 80.4(2) . . . . ?
C4 C5 Cr1 C3 -37.9(2) . . . . ?
C10 C5 Cr1 C3 -158.9(4) . . . . ?
C4 C5 Cr1 C1 -118.3(3) . . . . ?
C10 C5 Cr1 C1 120.7(4) . . . . ?
C1 C5 Cr1 C4 118.3(3) . . . . ?
C10 C5 Cr1 C4 -121.0(4) . . . . ?
C1 C5 Cr1 P51 -147.7(4) . . . . ?
C4 C5 Cr1 P51 94.0(3) . . . . ?
C10 C5 Cr1 P51 -27.0(5) . . . . ?
C1 C5 Cr1 P32 128.5(5) . . . . ?
C4 C5 Cr1 P32 10.2(6) . . . . ?
C10 C5 Cr1 P32 -110.8(6) . . . . ?
C1 C5 Cr1 P5 -135.0(3) . . . . ?
C4 C5 Cr1 P5 106.7(3) . . . . ?
C10 C5 Cr1 P5 -14.3(4) . . . . ?
C1 C5 Cr1 P21 -43.3(5) . . . . ?
C4 C5 Cr1 P21 -161.6(5) . . . . ?
C10 C5 Cr1 P21 77.4(6) . . . . ?
C1 C5 Cr1 P4 172.3(3) . . . . ?
C4 C5 Cr1 P4 54.0(3) . . . . ?
C10 C5 Cr1 P4 -67.0(4) . . . . ?
C1 C5 Cr1 P11 -93.3(4) . . . . ?
C4 C5 Cr1 P11 148.5(3) . . . . ?
C10 C5 Cr1 P11 27.5(5) . . . . ?
C1 C5 Cr1 P41 161.0(5) . . . . ?
C4 C5 Cr1 P41 42.8(6) . . . . ?
C10 C5 Cr1 P41 -78.2(6) . . . . ?
C2 Cr1 P11 P21 67.7(8) . . . . ?
C3 Cr1 P11 P21 110.1(15) . . . . ?
C1 Cr1 P11 P21 95.3(6) . . . . ?
C4 Cr1 P11 P21 160.8(6) . . . . ?
C5 Cr1 P11 P21 134.0(6) . . . . ?
P51 Cr1 P11 P21 -131.0(8) . . . . ?
P32 Cr1 P11 P21 -65.4(6) . . . . ?
P5 Cr1 P11 P21 -139.0(8) . . . . ?
P4 Cr1 P11 P21 -103.3(6) . . . . ?
P41 Cr1 P11 P21 -91.7(7) . . . . ?
C2 Cr1 P11 P51 -161.3(4) . . . . ?
C3 Cr1 P11 P51 -118.9(13) . . . . ?
C1 Cr1 P11 P51 -133.7(4) . . . . ?
C4 Cr1 P11 P51 -68.2(5) . . . . ?
C5 Cr1 P11 P51 -95.0(4) . . . . ?
P32 Cr1 P11 P51 65.6(5) . . . . ?
P5 Cr1 P11 P51 -8.0(5) . . . . ?
P21 Cr1 P11 P51 131.0(8) . . . . ?
P4 Cr1 P11 P51 27.7(4) . . . . ?
P41 Cr1 P11 P51 39.2(5) . . . . ?
C2 Cr1 P11 Cr2 133.7(2) . . . . ?
C3 Cr1 P11 Cr2 176.1(11) . . . . ?
C1 Cr1 P11 Cr2 161.3(2) . . . . ?
C4 Cr1 P11 Cr2 -133.2(3) . . . . ?
C5 Cr1 P11 Cr2 -159.9(3) . . . . ?
P51 Cr1 P11 Cr2 -64.9(4) . . . . ?
P32 Cr1 P11 Cr2 0.7(4) . . . . ?
P5 Cr1 P11 Cr2 -73.0(4) . . . . ?
P21 Cr1 P11 Cr2 66.1(7) . . . . ?
P4 Cr1 P11 Cr2 -37.2(3) . . . . ?
P41 Cr1 P11 Cr2 -25.7(4) . . . . ?
P51 P11 P21 P31 2.6(11) . . . . ?
Cr2 P11 P21 P31 -44.7(7) . . . . ?
Cr1 P11 P21 P31 48.1(7) . . . . ?
P51 P11 P21 Cr2 47.4(6) . . . . ?
Cr1 P11 P21 Cr2 92.8(4) . . . . ?
P51 P11 P21 Cr1 -45.4(7) . . . . ?
Cr2 P11 P21 Cr1 -92.8(4) . . . . ?
C2 Cr1 P21 P11 -136.1(5) . . . . ?
C3 Cr1 P21 P11 -162.1(4) . . . . ?
C1 Cr1 P21 P11 -97.2(5) . . . . ?
C4 Cr1 P21 P11 -118.4(12) . . . . ?
C5 Cr1 P21 P11 -71.8(7) . . . . ?
P51 Cr1 P21 P11 37.0(5) . . . . ?
P32 Cr1 P21 P11 112.3(6) . . . . ?
P5 Cr1 P21 P11 25.7(5) . . . . ?
P4 Cr1 P21 P11 78.5(5) . . . . ?
P41 Cr1 P21 P11 90.3(6) . . . . ?
C2 Cr1 P21 P31 95.4(5) . . . . ?
C3 Cr1 P21 P31 69.4(7) . . . . ?
C1 Cr1 P21 P31 134.3(5) . . . . ?
C4 Cr1 P21 P31 113.1(14) . . . . ?
C5 Cr1 P21 P31 159.6(5) . . . . ?
P51 Cr1 P21 P31 -91.5(6) . . . . ?
P32 Cr1 P21 P31 -16.2(6) . . . . ?
P5 Cr1 P21 P31 -102.8(5) . . . . ?
P4 Cr1 P21 P31 -50.0(6) . . . . ?
P11 Cr1 P21 P31 -128.5(8) . . . . ?
P41 Cr1 P21 P31 -38.3(6) . . . . ?
C2 Cr1 P21 Cr2 159.9(2) . . . . ?
C3 Cr1 P21 Cr2 133.8(3) . . . . ?
C1 Cr1 P21 Cr2 -161.3(3) . . . . ?
C4 Cr1 P21 Cr2 177.6(10) . . . . ?
C5 Cr1 P21 Cr2 -135.9(3) . . . . ?
P51 Cr1 P21 Cr2 -27.0(4) . . . . ?
P32 Cr1 P21 Cr2 48.3(3) . . . . ?
P5 Cr1 P21 Cr2 -38.3(3) . . . . ?
P4 Cr1 P21 Cr2 14.4(4) . . . . ?
P11 Cr1 P21 Cr2 -64.0(5) . . . . ?
P41 Cr1 P21 Cr2 26.2(5) . . . . ?
P11 P21 P31 P41 -2.2(11) . . . . ?
Cr2 P21 P31 P41 -46.7(7) . . . . ?
Cr1 P21 P31 P41 45.9(7) . . . . ?
P11 P21 P31 Cr2 44.5(7) . . . . ?
Cr1 P21 P31 Cr2 92.6(4) . . . . ?
P11 P21 P31 Cr1 -48.1(7) . . . . ?
Cr2 P21 P31 Cr1 -92.6(4) . . . . ?
C2 Cr1 P31 P21 -96.3(5) . . . . ?
C3 Cr1 P31 P21 -134.9(5) . . . . ?
C1 Cr1 P31 P21 -70.3(6) . . . . ?
C4 Cr1 P31 P21 -160.6(5) . . . . ?
C5 Cr1 P31 P21 -114.1(12) . . . . ?
P51 Cr1 P31 P21 90.5(6) . . . . ?
P32 Cr1 P31 P21 145.2(12) . . . . ?
P5 Cr1 P31 P21 78.4(6) . . . . ?
P4 Cr1 P31 P21 123.2(6) . . . . ?
P11 Cr1 P31 P21 37.6(6) . . . . ?
P41 Cr1 P31 P21 129.8(8) . . . . ?
C2 Cr1 P31 P41 133.9(5) . . . . ?
C3 Cr1 P31 P41 95.3(5) . . . . ?
C1 Cr1 P31 P41 159.9(5) . . . . ?
C4 Cr1 P31 P41 69.6(7) . . . . ?
C5 Cr1 P31 P41 116.1(12) . . . . ?
P51 Cr1 P31 P41 -39.4(5) . . . . ?
P32 Cr1 P31 P41 15.4(9) . . . . ?
P5 Cr1 P31 P41 -51.5(5) . . . . ?
P21 Cr1 P31 P41 -129.8(8) . . . . ?
P4 Cr1 P31 P41 -6.6(6) . . . . ?
P11 Cr1 P31 P41 -92.2(6) . . . . ?
C2 Cr1 P31 Cr2 -161.5(3) . . . . ?
C3 Cr1 P31 Cr2 159.9(2) . . . . ?
C1 Cr1 P31 Cr2 -135.6(3) . . . . ?
C4 Cr1 P31 Cr2 134.1(2) . . . . ?
C5 Cr1 P31 Cr2 -179.4(9) . . . . ?
P51 Cr1 P31 Cr2 25.2(4) . . . . ?
P32 Cr1 P31 Cr2 79.9(10) . . . . ?
P5 Cr1 P31 Cr2 13.1(3) . . . . ?
P21 Cr1 P31 Cr2 -65.3(5) . . . . ?
P4 Cr1 P31 Cr2 58.0(3) . . . . ?
P11 Cr1 P31 Cr2 -27.6(4) . . . . ?
P41 Cr1 P31 Cr2 64.5(5) . . . . ?
P21 P31 P41 P51 0.9(10) . . . . ?
Cr2 P31 P41 P51 -46.1(6) . . . . ?
Cr1 P31 P41 P51 47.2(6) . . . . ?
P21 P31 P41 Cr2 47.1(7) . . . . ?
Cr1 P31 P41 Cr2 93.3(4) . . . . ?
P21 P31 P41 Cr1 -46.3(7) . . . . ?
Cr2 P31 P41 Cr1 -93.3(4) . . . . ?
C2 Cr1 P41 P51 161.2(4) . . . . ?
C3 Cr1 P41 P51 135.7(4) . . . . ?
C1 Cr1 P41 P51 116.2(12) . . . . ?
C4 Cr1 P41 P51 97.1(5) . . . . ?
C5 Cr1 P41 P51 72.0(6) . . . . ?
P32 Cr1 P41 P51 -143.8(11) . . . . ?
P5 Cr1 P41 P51 -6.7(5) . . . . ?
P21 Cr1 P41 P51 -90.4(5) . . . . ?
P4 Cr1 P41 P51 24(2) . . . . ?
P11 Cr1 P41 P51 -39.0(6) . . . . ?
C2 Cr1 P41 P31 -71.1(6) . . . . ?
C3 Cr1 P41 P31 -96.6(5) . . . . ?
C1 Cr1 P41 P31 -116.1(11) . . . . ?
C4 Cr1 P41 P31 -135.2(4) . . . . ?
C5 Cr1 P41 P31 -160.3(4) . . . . ?
P51 Cr1 P41 P31 127.7(7) . . . . ?
P32 Cr1 P41 P31 -16.1(8) . . . . ?
P5 Cr1 P41 P31 121.0(5) . . . . ?
P21 Cr1 P41 P31 37.3(5) . . . . ?
P4 Cr1 P41 P31 152(2) . . . . ?
P11 Cr1 P41 P31 88.7(6) . . . . ?
C2 Cr1 P41 Cr2 -134.6(3) . . . . ?
C3 Cr1 P41 Cr2 -160.1(3) . . . . ?
C1 Cr1 P41 Cr2 -179.6(9) . . . . ?
C4 Cr1 P41 Cr2 161.3(2) . . . . ?
C5 Cr1 P41 Cr2 136.2(2) . . . . ?
P51 Cr1 P41 Cr2 64.2(5) . . . . ?
P32 Cr1 P41 Cr2 -79.6(8) . . . . ?
P5 Cr1 P41 Cr2 57.5(3) . . . . ?
P21 Cr1 P41 Cr2 -26.1(4) . . . . ?
P4 Cr1 P41 Cr2 89(2) . . . . ?
P11 Cr1 P41 Cr2 25.2(5) . . . . ?
P21 P11 P51 P41 -2.0(11) . . . . ?
Cr2 P11 P51 P41 45.8(6) . . . . ?
Cr1 P11 P51 P41 -48.2(6) . . . . ?
P21 P11 P51 Cr2 -47.8(7) . . . . ?
Cr1 P11 P51 Cr2 -94.0(4) . . . . ?
P21 P11 P51 Cr1 46.1(7) . . . . ?
Cr2 P11 P51 Cr1 94.0(4) . . . . ?
P31 P41 P51 P11 0.7(10) . . . . ?
Cr2 P41 P51 P11 -45.1(6) . . . . ?
Cr1 P41 P51 P11 48.3(6) . . . . ?
P31 P41 P51 Cr2 45.8(6) . . . . ?
Cr1 P41 P51 Cr2 93.4(4) . . . . ?
P31 P41 P51 Cr1 -47.6(6) . . . . ?
Cr2 P41 P51 Cr1 -93.4(4) . . . . ?
C2 Cr1 P51 P11 117.5(11) . . . . ?
C3 Cr1 P51 P11 163.2(5) . . . . ?
C1 Cr1 P51 P11 72.4(6) . . . . ?
C4 Cr1 P51 P11 137.4(5) . . . . ?
C5 Cr1 P51 P11 98.6(5) . . . . ?
P32 Cr1 P51 P11 -111.8(5) . . . . ?
P5 Cr1 P51 P11 24.2(18) . . . . ?
P21 Cr1 P51 P11 -36.1(6) . . . . ?
P4 Cr1 P51 P11 -135.8(7) . . . . ?
P41 Cr1 P51 P11 -127.9(7) . . . . ?
C2 Cr1 P51 P41 -114.7(10) . . . . ?
C3 Cr1 P51 P41 -68.9(6) . . . . ?
C1 Cr1 P51 P41 -159.8(4) . . . . ?
C4 Cr1 P51 P41 -94.8(4) . . . . ?
C5 Cr1 P51 P41 -133.5(4) . . . . ?
P32 Cr1 P51 P41 16.1(4) . . . . ?
P5 Cr1 P51 P41 152(2) . . . . ?
P21 Cr1 P51 P41 91.7(6) . . . . ?
P4 Cr1 P51 P41 -7.9(6) . . . . ?
P11 Cr1 P51 P41 127.9(7) . . . . ?
C2 Cr1 P51 Cr2 -179(35) . . . . ?
C3 Cr1 P51 Cr2 -133.6(3) . . . . ?
C1 Cr1 P51 Cr2 135.6(2) . . . . ?
C4 Cr1 P51 Cr2 -159.5(2) . . . . ?
C5 Cr1 P51 Cr2 161.78(19) . . . . ?
P32 Cr1 P51 Cr2 -48.6(2) . . . . ?
P5 Cr1 P51 Cr2 87(2) . . . . ?
P21 Cr1 P51 Cr2 27.1(5) . . . . ?
P4 Cr1 P51 Cr2 -72.6(4) . . . . ?
P11 Cr1 P51 Cr2 63.2(5) . . . . ?
P41 Cr1 P51 Cr2 -64.7(4) . . . . ?
C2 Cr1 P1 P2 73.4(3) . . . . ?
C3 Cr1 P1 P2 83.6(7) . . . . ?
C1 Cr1 P1 P2 104.7(3) . . . . ?
C4 Cr1 P1 P2 160.8(3) . . . . ?
C5 Cr1 P1 P2 142.1(2) . . . . ?
P51 Cr1 P1 P2 -122.0(4) . . . . ?
P32 Cr1 P1 P2 -51.8(3) . . . . ?
P5 Cr1 P1 P2 -129.8(3) . . . . ?
P21 Cr1 P1 P2 5.1(9) . . . . ?
P4 Cr1 P1 P2 -91.6(3) . . . . ?
P11 Cr1 P1 P2 -140(2) . . . . ?
P41 Cr1 P1 P2 -79.1(4) . . . . ?
C2 Cr1 P1 P5 -156.83(19) . . . . ?
C3 Cr1 P1 P5 -146.6(5) . . . . ?
C1 Cr1 P1 P5 -125.5(2) . . . . ?
C4 Cr1 P1 P5 -69.5(3) . . . . ?
C5 Cr1 P1 P5 -88.1(2) . . . . ?
P51 Cr1 P1 P5 7.8(4) . . . . ?
P32 Cr1 P1 P5 78.0(3) . . . . ?
P21 Cr1 P1 P5 134.9(8) . . . . ?
P4 Cr1 P1 P5 38.2(2) . . . . ?
P11 Cr1 P1 P5 -11(2) . . . . ?
P41 Cr1 P1 P5 50.6(4) . . . . ?
C2 Cr1 P1 Cr2 138.79(13) . . . . ?
C3 Cr1 P1 Cr2 149.0(5) . . . . ?
C1 Cr1 P1 Cr2 170.10(16) . . . . ?
C4 Cr1 P1 Cr2 -133.8(2) . . . . ?
C5 Cr1 P1 Cr2 -152.49(15) . . . . ?
P51 Cr1 P1 Cr2 -56.6(3) . . . . ?
P32 Cr1 P1 Cr2 13.6(3) . . . . ?
P5 Cr1 P1 Cr2 -64.39(18) . . . . ?
P21 Cr1 P1 Cr2 70.5(7) . . . . ?
P4 Cr1 P1 Cr2 -26.2(2) . . . . ?
P11 Cr1 P1 Cr2 -75(2) . . . . ?
P41 Cr1 P1 Cr2 -13.7(3) . . . . ?
P5 P1 P2 P3 -0.2(5) . . . . ?
Cr1 P1 P2 P3 45.7(3) . . . . ?
Cr2 P1 P2 P3 -45.8(3) . . . . ?
P5 P1 P2 Cr1 -45.8(3) . . . . ?
Cr2 P1 P2 Cr1 -91.43(18) . . . . ?
P5 P1 P2 Cr2 45.6(3) . . . . ?
Cr1 P1 P2 Cr2 91.43(18) . . . . ?
C2 Cr1 P2 P1 -125.3(2) . . . . ?
C3 Cr1 P2 P1 -156.0(2) . . . . ?
C1 Cr1 P2 P1 -87.6(2) . . . . ?
C4 Cr1 P2 P1 -144.4(5) . . . . ?
C5 Cr1 P2 P1 -69.7(3) . . . . ?
P51 Cr1 P2 P1 50.8(3) . . . . ?
P32 Cr1 P2 P1 122.3(3) . . . . ?
P5 Cr1 P2 P1 38.4(2) . . . . ?
P21 Cr1 P2 P1 -15(2) . . . . ?
P4 Cr1 P2 P1 92.6(3) . . . . ?
P11 Cr1 P2 P1 9.2(4) . . . . ?
P41 Cr1 P2 P1 103.0(4) . . . . ?
C2 Cr1 P2 P3 103.9(2) . . . . ?
C3 Cr1 P2 P3 73.3(3) . . . . ?
C1 Cr1 P2 P3 141.7(2) . . . . ?
C4 Cr1 P2 P3 84.9(6) . . . . ?
C5 Cr1 P2 P3 159.5(3) . . . . ?
P51 Cr1 P2 P3 -79.9(3) . . . . ?
P32 Cr1 P2 P3 -8.5(3) . . . . ?
P5 Cr1 P2 P3 -92.3(3) . . . . ?
P21 Cr1 P2 P3 -146(3) . . . . ?
P4 Cr1 P2 P3 -38.1(3) . . . . ?
P11 Cr1 P2 P3 -121.6(4) . . . . ?
P41 Cr1 P2 P3 -27.7(4) . . . . ?
C2 Cr1 P2 Cr2 168.87(15) . . . . ?
C3 Cr1 P2 Cr2 138.23(14) . . . . ?
C1 Cr1 P2 Cr2 -153.36(14) . . . . ?
C4 Cr1 P2 Cr2 149.8(4) . . . . ?
C5 Cr1 P2 Cr2 -135.5(2) . . . . ?
P51 Cr1 P2 Cr2 -15.0(3) . . . . ?
P32 Cr1 P2 Cr2 56.5(3) . . . . ?
P5 Cr1 P2 Cr2 -27.4(2) . . . . ?
P21 Cr1 P2 Cr2 -81(3) . . . . ?
P4 Cr1 P2 Cr2 26.8(2) . . . . ?
P11 Cr1 P2 Cr2 -56.6(3) . . . . ?
P41 Cr1 P2 Cr2 37.2(4) . . . . ?
P1 P2 P3 P4 -0.4(5) . . . . ?
Cr1 P2 P3 P4 45.4(3) . . . . ?
Cr2 P2 P3 P4 -46.6(3) . . . . ?
P1 P2 P3 Cr2 46.2(3) . . . . ?
Cr1 P2 P3 Cr2 92.00(16) . . . . ?
P1 P2 P3 Cr1 -45.8(3) . . . . ?
Cr2 P2 P3 Cr1 -92.00(16) . . . . ?
C2 Cr1 P3 P2 -87.8(2) . . . . ?
C3 Cr1 P3 P2 -125.5(2) . . . . ?
C1 Cr1 P3 P2 -69.5(3) . . . . ?
C4 Cr1 P3 P2 -155.9(2) . . . . ?
C5 Cr1 P3 P2 -141.6(5) . . . . ?
P51 Cr1 P3 P2 101.9(4) . . . . ?
P32 Cr1 P3 P2 149.4(9) . . . . ?
P5 Cr1 P3 P2 91.1(3) . . . . ?
P21 Cr1 P3 P2 8.2(5) . . . . ?
P4 Cr1 P3 P2 130.5(3) . . . . ?
P11 Cr1 P3 P2 49.8(4) . . . . ?
P41 Cr1 P3 P2 135.8(6) . . . . ?
C2 Cr1 P3 P4 141.7(3) . . . . ?
C3 Cr1 P3 P4 104.1(3) . . . . ?
C1 Cr1 P3 P4 160.0(3) . . . . ?
C4 Cr1 P3 P4 73.6(3) . . . . ?
C5 Cr1 P3 P4 87.9(6) . . . . ?
P51 Cr1 P3 P4 -28.6(4) . . . . ?
P32 Cr1 P3 P4 18.9(8) . . . . ?
P5 Cr1 P3 P4 -39.3(3) . . . . ?
P21 Cr1 P3 P4 -122.3(5) . . . . ?
P11 Cr1 P3 P4 -80.7(4) . . . . ?
P41 Cr1 P3 P4 5.3(7) . . . . ?
C2 Cr1 P3 Cr2 -153.15(15) . . . . ?
C3 Cr1 P3 Cr2 169.20(15) . . . . ?
C1 Cr1 P3 Cr2 -134.8(2) . . . . ?
C4 Cr1 P3 Cr2 138.78(13) . . . . ?
C5 Cr1 P3 Cr2 153.1(4) . . . . ?
P51 Cr1 P3 Cr2 36.5(3) . . . . ?
P32 Cr1 P3 Cr2 84.0(8) . . . . ?
P5 Cr1 P3 Cr2 25.8(2) . . . . ?
P21 Cr1 P3 Cr2 -57.2(4) . . . . ?
P4 Cr1 P3 Cr2 65.1(3) . . . . ?
P11 Cr1 P3 Cr2 -15.6(3) . . . . ?
P41 Cr1 P3 Cr2 70.5(6) . . . . ?
P2 P3 P4 P5 0.8(4) . . . . ?
Cr2 P3 P4 P5 -45.8(3) . . . . ?
Cr1 P3 P4 P5 46.6(3) . . . . ?
P2 P3 P4 Cr1 -45.8(3) . . . . ?
Cr2 P3 P4 Cr1 -92.44(18) . . . . ?
P2 P3 P4 Cr2 46.7(3) . . . . ?
Cr1 P3 P4 Cr2 92.44(18) . . . . ?
C2 Cr1 P4 P5 162.0(3) . . . . ?
C3 Cr1 P4 P5 143.6(2) . . . . ?
C1 Cr1 P4 P5 89.5(6) . . . . ?
C4 Cr1 P4 P5 106.0(2) . . . . ?
C5 Cr1 P4 P5 76.0(3) . . . . ?
P51 Cr1 P4 P5 5.5(6) . . . . ?
P32 Cr1 P4 P5 -136.4(4) . . . . ?
P21 Cr1 P4 P5 -78.5(4) . . . . ?
P11 Cr1 P4 P5 -28.4(4) . . . . ?
P41 Cr1 P4 P5 -145(2) . . . . ?
C2 Cr1 P4 P3 -69.3(3) . . . . ?
C3 Cr1 P4 P3 -87.7(2) . . . . ?
C1 Cr1 P4 P3 -141.8(5) . . . . ?
C4 Cr1 P4 P3 -125.3(2) . . . . ?
C5 Cr1 P4 P3 -155.34(19) . . . . ?
P51 Cr1 P4 P3 134.1(6) . . . . ?
P32 Cr1 P4 P3 -7.7(3) . . . . ?
P5 Cr1 P4 P3 128.7(3) . . . . ?
P21 Cr1 P4 P3 50.2(4) . . . . ?
P11 Cr1 P4 P3 100.2(4) . . . . ?
P41 Cr1 P4 P3 -16(2) . . . . ?
C2 Cr1 P4 Cr2 -133.73(19) . . . . ?
C3 Cr1 P4 Cr2 -152.10(14) . . . . ?
C1 Cr1 P4 Cr2 153.8(5) . . . . ?
C4 Cr1 P4 Cr2 170.26(15) . . . . ?
C5 Cr1 P4 Cr2 140.26(13) . . . . ?
P51 Cr1 P4 Cr2 69.7(5) . . . . ?
P32 Cr1 P4 Cr2 -72.1(3) . . . . ?
P5 Cr1 P4 Cr2 64.3(2) . . . . ?
P21 Cr1 P4 Cr2 -14.2(3) . . . . ?
P11 Cr1 P4 Cr2 35.8(4) . . . . ?
P41 Cr1 P4 Cr2 -81(2) . . . . ?
P2 P1 P5 P4 0.7(5) . . . . ?
Cr1 P1 P5 P4 -45.6(3) . . . . ?
Cr2 P1 P5 P4 46.8(3) . . . . ?
P2 P1 P5 Cr1 46.3(3) . . . . ?
Cr2 P1 P5 Cr1 92.32(18) . . . . ?
P2 P1 P5 Cr2 -46.1(3) . . . . ?
Cr1 P1 P5 Cr2 -92.32(18) . . . . ?
P3 P4 P5 P1 -0.9(4) . . . . ?
Cr1 P4 P5 P1 45.8(3) . . . . ?
Cr2 P4 P5 P1 -46.8(3) . . . . ?
P3 P4 P5 Cr1 -46.8(3) . . . . ?
Cr2 P4 P5 Cr1 -92.63(18) . . . . ?
P3 P4 P5 Cr2 45.9(3) . . . . ?
Cr1 P4 P5 Cr2 92.63(18) . . . . ?
C2 Cr1 P5 P1 85.8(6) . . . . ?
C3 Cr1 P5 P1 162.1(3) . . . . ?
C1 Cr1 P5 P1 74.3(3) . . . . ?
C4 Cr1 P5 P1 143.2(2) . . . . ?
C5 Cr1 P5 P1 105.3(3) . . . . ?
P51 Cr1 P5 P1 -147(2) . . . . ?
P32 Cr1 P5 P1 -104.2(3) . . . . ?
P21 Cr1 P5 P1 -27.4(5) . . . . ?
P4 Cr1 P5 P1 -130.4(3) . . . . ?
P11 Cr1 P5 P1 3.5(7) . . . . ?
P41 Cr1 P5 P1 -122.3(4) . . . . ?
C2 Cr1 P5 P4 -143.7(5) . . . . ?
C3 Cr1 P5 P4 -67.5(3) . . . . ?
C1 Cr1 P5 P4 -155.3(2) . . . . ?
C4 Cr1 P5 P4 -86.3(2) . . . . ?
C5 Cr1 P5 P4 -124.3(2) . . . . ?
P51 Cr1 P5 P4 -16.3(19) . . . . ?
P32 Cr1 P5 P4 26.2(2) . . . . ?
P21 Cr1 P5 P4 103.1(5) . . . . ?
P11 Cr1 P5 P4 134.0(6) . . . . ?
P41 Cr1 P5 P4 8.2(4) . . . . ?
C2 Cr1 P5 Cr2 151.1(5) . . . . ?
C3 Cr1 P5 Cr2 -132.6(2) . . . . ?
C1 Cr1 P5 Cr2 139.61(14) . . . . ?
C4 Cr1 P5 Cr2 -151.48(14) . . . . ?
C5 Cr1 P5 Cr2 170.61(15) . . . . ?
P51 Cr1 P5 Cr2 -81.5(19) . . . . ?
P32 Cr1 P5 Cr2 -38.9(2) . . . . ?
P21 Cr1 P5 Cr2 37.9(5) . . . . ?
P4 Cr1 P5 Cr2 -65.1(2) . . . . ?
P11 Cr1 P5 Cr2 68.8(6) . . . . ?
P41 Cr1 P5 Cr2 -57.0(3) . . . . ?
C2 Cr1 P12 P52 -149.8(3) . . . . ?
C3 Cr1 P12 P52 -156.9(4) . . . . ?
C1 Cr1 P12 P52 -114.8(3) . . . . ?
C4 Cr1 P12 P52 -74.7(5) . . . . ?
C5 Cr1 P12 P52 -80.6(3) . . . . ?
P51 Cr1 P12 P52 17.6(4) . . . . ?
P32 Cr1 P12 P52 92.1(4) . . . . ?
P5 Cr1 P12 P52 9.1(2) . . . . ?
P21 Cr1 P12 P52 138.4(12) . . . . ?
P4 Cr1 P12 P52 52.4(4) . . . . ?
P11 Cr1 P12 P52 -5.7(10) . . . . ?
P41 Cr1 P12 P52 65.4(5) . . . . ?
C2 Cr1 P12 P22 80.4(4) . . . . ?
C3 Cr1 P12 P22 73.3(7) . . . . ?
C1 Cr1 P12 P22 115.5(3) . . . . ?
C4 Cr1 P12 P22 155.5(4) . . . . ?
C5 Cr1 P12 P22 149.6(3) . . . . ?
P51 Cr1 P12 P22 -112.2(4) . . . . ?
P32 Cr1 P12 P22 -37.7(4) . . . . ?
P5 Cr1 P12 P22 -120.7(4) . . . . ?
P21 Cr1 P12 P22 8.7(12) . . . . ?
P4 Cr1 P12 P22 -77.4(4) . . . . ?
P11 Cr1 P12 P22 -135.5(12) . . . . ?
P41 Cr1 P12 P22 -64.3(5) . . . . ?
C2 Cr1 P12 Cr2 145.02(14) . . . . ?
C3 Cr1 P12 Cr2 137.9(4) . . . . ?
C1 Cr1 P12 Cr2 -179.94(19) . . . . ?
C4 Cr1 P12 Cr2 -139.9(3) . . . . ?
C5 Cr1 P12 Cr2 -145.77(17) . . . . ?
P51 Cr1 P12 Cr2 -47.6(3) . . . . ?
P32 Cr1 P12 Cr2 26.9(3) . . . . ?
P5 Cr1 P12 Cr2 -56.06(18) . . . . ?
P21 Cr1 P12 Cr2 73.2(11) . . . . ?
P4 Cr1 P12 Cr2 -12.8(3) . . . . ?
P11 Cr1 P12 Cr2 -70.9(10) . . . . ?
P41 Cr1 P12 Cr2 0.3(4) . . . . ?
P52 P12 P22 P32 -2.1(7) . . . . ?
Cr1 P12 P22 P32 44.4(4) . . . . ?
Cr2 P12 P22 P32 -46.3(4) . . . . ?
P52 P12 P22 Cr1 -46.5(4) . . . . ?
Cr2 P12 P22 Cr1 -90.7(2) . . . . ?
P52 P12 P22 Cr2 44.2(4) . . . . ?
Cr1 P12 P22 Cr2 90.7(2) . . . . ?
C2 Cr1 P22 P32 115.0(3) . . . . ?
C3 Cr1 P22 P32 80.1(4) . . . . ?
C1 Cr1 P22 P32 149.7(3) . . . . ?
C4 Cr1 P22 P32 72.5(6) . . . . ?
C5 Cr1 P22 P32 155.6(4) . . . . ?
P51 Cr1 P22 P32 -65.0(4) . . . . ?
P5 Cr1 P22 P32 -78.2(3) . . . . ?
P21 Cr1 P22 P32 -140.0(14) . . . . ?
P4 Cr1 P22 P32 -25.3(3) . . . . ?
P11 Cr1 P22 P32 -112.2(4) . . . . ?
P41 Cr1 P22 P32 -16.7(5) . . . . ?
C2 Cr1 P22 P12 -113.6(3) . . . . ?
C3 Cr1 P22 P12 -148.5(3) . . . . ?
C1 Cr1 P22 P12 -78.9(3) . . . . ?
C4 Cr1 P22 P12 -156.1(4) . . . . ?
C5 Cr1 P22 P12 -73.0(5) . . . . ?
P51 Cr1 P22 P12 66.4(4) . . . . ?
P32 Cr1 P22 P12 131.4(5) . . . . ?
P5 Cr1 P22 P12 53.2(4) . . . . ?
P21 Cr1 P22 P12 -8.6(12) . . . . ?
P4 Cr1 P22 P12 106.1(4) . . . . ?
P11 Cr1 P22 P12 19.2(5) . . . . ?
P41 Cr1 P22 P12 114.7(5) . . . . ?
C2 Cr1 P22 Cr2 179.36(18) . . . . ?
C3 Cr1 P22 Cr2 144.51(15) . . . . ?
C1 Cr1 P22 Cr2 -145.87(16) . . . . ?
C4 Cr1 P22 Cr2 136.9(4) . . . . ?
C5 Cr1 P22 Cr2 -140.0(3) . . . . ?
P51 Cr1 P22 Cr2 -0.7(3) . . . . ?
P32 Cr1 P22 Cr2 64.4(3) . . . . ?
P5 Cr1 P22 Cr2 -13.8(2) . . . . ?
P21 Cr1 P22 Cr2 -75.6(12) . . . . ?
P4 Cr1 P22 Cr2 39.0(2) . . . . ?
P11 Cr1 P22 Cr2 -47.8(3) . . . . ?
P41 Cr1 P22 Cr2 47.7(4) . . . . ?
P12 P22 P32 P42 1.3(6) . . . . ?
Cr1 P22 P32 P42 46.3(4) . . . . ?
Cr2 P22 P32 P42 -46.2(4) . . . . ?
P12 P22 P32 Cr1 -44.9(4) . . . . ?
Cr2 P22 P32 Cr1 -92.5(2) . . . . ?
P12 P22 P32 Cr2 47.6(4) . . . . ?
Cr1 P22 P32 Cr2 92.5(2) . . . . ?
C2 Cr1 P32 P22 -79.7(3) . . . . ?
C3 Cr1 P32 P22 -114.3(3) . . . . ?
C1 Cr1 P32 P22 -73.4(5) . . . . ?
C4 Cr1 P32 P22 -149.3(3) . . . . ?
C5 Cr1 P32 P22 -156.1(4) . . . . ?
P51 Cr1 P32 P22 113.0(4) . . . . ?
P5 Cr1 P32 P22 104.0(3) . . . . ?
P21 Cr1 P32 P22 17.7(5) . . . . ?
P4 Cr1 P32 P22 138.0(5) . . . . ?
P11 Cr1 P32 P22 64.6(4) . . . . ?
P41 Cr1 P32 P22 142.1(10) . . . . ?
C2 Cr1 P32 P42 150.8(3) . . . . ?
C3 Cr1 P32 P42 116.1(3) . . . . ?
C1 Cr1 P32 P42 157.0(4) . . . . ?
C4 Cr1 P32 P42 81.1(3) . . . . ?
C5 Cr1 P32 P42 74.3(6) . . . . ?
P51 Cr1 P32 P42 -16.6(4) . . . . ?
P5 Cr1 P32 P42 -25.6(3) . . . . ?
P21 Cr1 P32 P42 -111.8(5) . . . . ?
P4 Cr1 P32 P42 8.5(3) . . . . ?
P11 Cr1 P32 P42 -65.0(4) . . . . ?
P41 Cr1 P32 P42 12.6(10) . . . . ?
C2 Cr1 P32 Cr2 -144.88(17) . . . . ?
C3 Cr1 P32 Cr2 -179.5(2) . . . . ?
C1 Cr1 P32 Cr2 -138.7(3) . . . . ?
C4 Cr1 P32 Cr2 145.44(15) . . . . ?
C5 Cr1 P32 Cr2 138.7(3) . . . . ?
P51 Cr1 P32 Cr2 47.8(4) . . . . ?
P5 Cr1 P32 Cr2 38.7(2) . . . . ?
P21 Cr1 P32 Cr2 -47.5(4) . . . . ?
P4 Cr1 P32 Cr2 72.8(4) . . . . ?
P11 Cr1 P32 Cr2 -0.6(4) . . . . ?
P41 Cr1 P32 Cr2 76.9(9) . . . . ?
P22 P32 P42 P52 -0.1(6) . . . . ?
Cr1 P32 P42 P52 46.3(4) . . . . ?
Cr2 P32 P42 P52 -46.7(4) . . . . ?
P22 P32 P42 Cr1 -46.4(4) . . . . ?
Cr2 P32 P42 Cr1 -93.0(2) . . . . ?
P22 P32 P42 Cr2 46.6(4) . . . . ?
Cr1 P32 P42 Cr2 93.0(2) . . . . ?
C2 Cr1 P42 P32 -73.0(5) . . . . ?
C3 Cr1 P42 P32 -79.2(3) . . . . ?
C1 Cr1 P42 P32 -157.7(4) . . . . ?
C4 Cr1 P42 P32 -113.7(3) . . . . ?
C5 Cr1 P42 P32 -148.8(2) . . . . ?
P51 Cr1 P42 P32 141.0(10) . . . . ?
P5 Cr1 P42 P32 136.7(4) . . . . ?
P21 Cr1 P42 P32 66.2(4) . . . . ?
P4 Cr1 P42 P32 -19.7(7) . . . . ?
P11 Cr1 P42 P32 111.8(5) . . . . ?
P41 Cr1 P42 P32 -11.9(9) . . . . ?
C2 Cr1 P42 P52 157.0(4) . . . . ?
C3 Cr1 P42 P52 150.9(3) . . . . ?
C1 Cr1 P42 P52 72.3(6) . . . . ?
C4 Cr1 P42 P52 116.3(3) . . . . ?
C5 Cr1 P42 P52 81.2(3) . . . . ?
P51 Cr1 P42 P52 11.0(10) . . . . ?
P32 Cr1 P42 P52 -130.0(4) . . . . ?
P5 Cr1 P42 P52 6.7(3) . . . . ?
P21 Cr1 P42 P52 -63.8(5) . . . . ?
P4 Cr1 P42 P52 -149.7(9) . . . . ?
P11 Cr1 P42 P52 -18.2(5) . . . . ?
P41 Cr1 P42 P52 -141.8(11) . . . . ?
C2 Cr1 P42 Cr2 -137.3(3) . . . . ?
C3 Cr1 P42 Cr2 -143.47(17) . . . . ?
C1 Cr1 P42 Cr2 138.0(3) . . . . ?
C4 Cr1 P42 Cr2 -178.0(2) . . . . ?
C5 Cr1 P42 Cr2 146.86(16) . . . . ?
P51 Cr1 P42 Cr2 76.7(9) . . . . ?
P32 Cr1 P42 Cr2 -64.3(3) . . . . ?
P5 Cr1 P42 Cr2 72.4(3) . . . . ?
P21 Cr1 P42 Cr2 1.9(4) . . . . ?
P4 Cr1 P42 Cr2 -84.0(8) . . . . ?
P11 Cr1 P42 Cr2 47.5(4) . . . . ?
P41 Cr1 P42 Cr2 -76.2(9) . . . . ?
P22 P12 P52 P42 2.1(7) . . . . ?
Cr1 P12 P52 P42 -43.8(4) . . . . ?
Cr2 P12 P52 P42 46.0(4) . . . . ?
P22 P12 P52 Cr2 -44.0(4) . . . . ?
Cr1 P12 P52 Cr2 -89.8(2) . . . . ?
P22 P12 P52 Cr1 45.9(4) . . . . ?
Cr2 P12 P52 Cr1 89.8(2) . . . . ?
P32 P42 P52 P12 -1.2(6) . . . . ?
Cr1 P42 P52 P12 44.1(4) . . . . ?
Cr2 P42 P52 P12 -47.3(4) . . . . ?
P32 P42 P52 Cr2 46.1(4) . . . . ?
Cr1 P42 P52 Cr2 91.5(2) . . . . ?
P32 P42 P52 Cr1 -45.4(4) . . . . ?
Cr2 P42 P52 Cr1 -91.5(2) . . . . ?
C2 Cr1 P52 P12 69.8(6) . . . . ?
C3 Cr1 P52 P12 154.8(5) . . . . ?
C1 Cr1 P52 P12 79.1(4) . . . . ?
C4 Cr1 P52 P12 149.1(4) . . . . ?
C5 Cr1 P52 P12 114.4(4) . . . . ?
P51 Cr1 P52 P12 -141.9(11) . . . . ?
P32 Cr1 P52 P12 -92.9(4) . . . . ?
P5 Cr1 P52 P12 -147.5(9) . . . . ?
P21 Cr1 P52 P12 -18.2(6) . . . . ?
P4 Cr1 P52 P12 -123.1(4) . . . . ?
P11 Cr1 P52 P12 5.8(10) . . . . ?
P41 Cr1 P52 P12 -114.1(5) . . . . ?
C2 Cr1 P52 P42 -158.3(4) . . . . ?
C3 Cr1 P52 P42 -73.4(5) . . . . ?
C1 Cr1 P52 P42 -149.1(3) . . . . ?
C4 Cr1 P52 P42 -79.0(3) . . . . ?
C5 Cr1 P52 P42 -113.8(3) . . . . ?
P51 Cr1 P52 P42 -10.1(9) . . . . ?
P32 Cr1 P52 P42 38.9(3) . . . . ?
P5 Cr1 P52 P42 -15.7(6) . . . . ?
P21 Cr1 P52 P42 113.6(5) . . . . ?
P4 Cr1 P52 P42 8.7(2) . . . . ?
P11 Cr1 P52 P42 137.7(9) . . . . ?
P41 Cr1 P52 P42 17.7(5) . . . . ?
C2 Cr1 P52 Cr2 137.1(3) . . . . ?
C3 Cr1 P52 Cr2 -137.9(3) . . . . ?
C1 Cr1 P52 Cr2 146.35(15) . . . . ?
C4 Cr1 P52 Cr2 -143.58(16) . . . . ?
C5 Cr1 P52 Cr2 -178.34(19) . . . . ?
P51 Cr1 P52 Cr2 -74.6(9) . . . . ?
P32 Cr1 P52 Cr2 -25.7(3) . . . . ?
P5 Cr1 P52 Cr2 -80.2(7) . . . . ?
P21 Cr1 P52 Cr2 49.0(5) . . . . ?
P4 Cr1 P52 Cr2 -55.81(19) . . . . ?
P11 Cr1 P52 Cr2 73.1(9) . . . . ?
P41 Cr1 P52 Cr2 -46.8(3) . . . . ?
P21 P11 Cr2 C15 -140.7(5) . . . . ?
P51 P11 Cr2 C15 89.9(5) . . . . ?
Cr1 P11 Cr2 C15 153.7(2) . . . . ?
P21 P11 Cr2 C11 -102.7(6) . . . . ?
P51 P11 Cr2 C11 127.9(4) . . . . ?
Cr1 P11 Cr2 C11 -168.2(2) . . . . ?
P21 P11 Cr2 C13 -94.4(12) . . . . ?
P51 P11 Cr2 C13 136.2(10) . . . . ?
Cr1 P11 Cr2 C13 -160.0(8) . . . . ?
P21 P11 Cr2 C14 -161.2(6) . . . . ?
P51 P11 Cr2 C14 69.4(7) . . . . ?
Cr1 P11 Cr2 C14 133.3(3) . . . . ?
P21 P11 Cr2 C12 -73.7(6) . . . . ?
P51 P11 Cr2 C12 156.9(4) . . . . ?
Cr1 P11 Cr2 C12 -139.2(2) . . . . ?
P21 P11 Cr2 P31 36.8(6) . . . . ?
P51 P11 Cr2 P31 -92.6(6) . . . . ?
Cr1 P11 Cr2 P31 -28.7(4) . . . . ?
P21 P11 Cr2 P51 129.4(8) . . . . ?
Cr1 P11 Cr2 P51 63.9(5) . . . . ?
P51 P11 Cr2 P21 -129.4(8) . . . . ?
Cr1 P11 Cr2 P21 -65.5(6) . . . . ?
P21 P11 Cr2 P41 91.5(6) . . . . ?
P51 P11 Cr2 P41 -37.9(5) . . . . ?
Cr1 P11 Cr2 P41 26.0(5) . . . . ?
P21 P11 Cr2 P5 136.3(8) . . . . ?
P51 P11 Cr2 P5 6.9(6) . . . . ?
Cr1 P11 Cr2 P5 70.8(5) . . . . ?
P21 P11 Cr2 P3 49.5(6) . . . . ?
P51 P11 Cr2 P3 -79.9(5) . . . . ?
Cr1 P11 Cr2 P3 -16.0(4) . . . . ?
P21 P31 Cr2 C15 135.8(11) . . . . ?
P41 P31 Cr2 C15 -95.1(12) . . . . ?
Cr1 P31 Cr2 C15 -159.2(9) . . . . ?
P21 P31 Cr2 C11 70.4(7) . . . . ?
P41 P31 Cr2 C11 -160.5(6) . . . . ?
Cr1 P31 Cr2 C11 135.4(3) . . . . ?
P21 P31 Cr2 C13 129.7(5) . . . . ?
P41 P31 Cr2 C13 -101.2(6) . . . . ?
Cr1 P31 Cr2 C13 -165.3(2) . . . . ?
P21 P31 Cr2 C14 158.2(5) . . . . ?
P41 P31 Cr2 C14 -72.7(6) . . . . ?
Cr1 P31 Cr2 C14 -136.8(2) . . . . ?
P21 P31 Cr2 C12 91.5(5) . . . . ?
P41 P31 Cr2 C12 -139.4(5) . . . . ?
Cr1 P31 Cr2 C12 156.5(2) . . . . ?
P21 P31 Cr2 P11 -36.4(6) . . . . ?
P41 P31 Cr2 P11 92.7(6) . . . . ?
Cr1 P31 Cr2 P11 28.6(4) . . . . ?
P21 P31 Cr2 P51 -90.3(6) . . . . ?
P41 P31 Cr2 P51 38.8(6) . . . . ?
Cr1 P31 Cr2 P51 -25.3(4) . . . . ?
P41 P31 Cr2 P21 129.1(8) . . . . ?
Cr1 P31 Cr2 P21 65.0(5) . . . . ?
P21 P31 Cr2 P41 -129.1(8) . . . . ?
Cr1 P31 Cr2 P41 -64.1(6) . . . . ?
P21 P31 Cr2 P5 -78.1(5) . . . . ?
P41 P31 Cr2 P5 51.0(6) . . . . ?
Cr1 P31 Cr2 P5 -13.1(4) . . . . ?
P21 P31 Cr2 P3 -147(2) . . . . ?
P41 P31 Cr2 P3 -18.2(19) . . . . ?
Cr1 P31 Cr2 P3 -82(2) . . . . ?
P11 P51 Cr2 C15 -102.0(5) . . . . ?
P41 P51 Cr2 C15 127.7(5) . . . . ?
Cr1 P51 Cr2 C15 -167.2(2) . . . . ?
P11 P51 Cr2 C11 -73.3(6) . . . . ?
P41 P51 Cr2 C11 156.4(5) . . . . ?
Cr1 P51 Cr2 C11 -138.5(2) . . . . ?
P11 P51 Cr2 C13 -160.9(5) . . . . ?
P41 P51 Cr2 C13 68.8(7) . . . . ?
Cr1 P51 Cr2 C13 133.9(3) . . . . ?
P11 P51 Cr2 C14 -140.1(5) . . . . ?
P41 P51 Cr2 C14 89.5(6) . . . . ?
Cr1 P51 Cr2 C14 154.7(2) . . . . ?
P11 P51 Cr2 C12 -94.6(11) . . . . ?
P41 P51 Cr2 C12 135.1(10) . . . . ?
Cr1 P51 Cr2 C12 -159.8(8) . . . . ?
P41 P51 Cr2 P11 -130.3(7) . . . . ?
Cr1 P51 Cr2 P11 -65.2(5) . . . . ?
P11 P51 Cr2 P31 90.9(6) . . . . ?
P41 P51 Cr2 P31 -39.4(6) . . . . ?
Cr1 P51 Cr2 P31 25.7(4) . . . . ?
P11 P51 Cr2 P21 37.8(6) . . . . ?
P41 P51 Cr2 P21 -92.5(6) . . . . ?
Cr1 P51 Cr2 P21 -27.4(4) . . . . ?
P11 P51 Cr2 P41 130.3(7) . . . . ?
Cr1 P51 Cr2 P41 65.1(5) . . . . ?
P11 P51 Cr2 P5 -21(2) . . . . ?
P41 P51 Cr2 P5 -151(2) . . . . ?
Cr1 P51 Cr2 P5 -86(2) . . . . ?
P11 P51 Cr2 P3 102.2(5) . . . . ?
P41 P51 Cr2 P3 -28.1(5) . . . . ?
Cr1 P51 Cr2 P3 37.0(2) . . . . ?
P11 P21 Cr2 C15 67.3(7) . . . . ?
P31 P21 Cr2 C15 -161.2(5) . . . . ?
Cr1 P21 Cr2 C15 133.0(4) . . . . ?
P11 P21 Cr2 C11 89.4(5) . . . . ?
P31 P21 Cr2 C11 -139.0(5) . . . . ?
Cr1 P21 Cr2 C11 155.2(2) . . . . ?
P11 P21 Cr2 C13 156.9(5) . . . . ?
P31 P21 Cr2 C13 -71.6(6) . . . . ?
Cr1 P21 Cr2 C13 -137.4(2) . . . . ?
P11 P21 Cr2 C14 134.7(11) . . . . ?
P31 P21 Cr2 C14 -93.8(13) . . . . ?
Cr1 P21 Cr2 C14 -159.5(10) . . . . ?
P11 P21 Cr2 C12 127.5(5) . . . . ?
P31 P21 Cr2 C12 -100.9(5) . . . . ?
Cr1 P21 Cr2 C12 -166.7(3) . . . . ?
P31 P21 Cr2 P11 131.6(8) . . . . ?
Cr1 P21 Cr2 P11 65.8(5) . . . . ?
P11 P21 Cr2 P31 -131.6(8) . . . . ?
Cr1 P21 Cr2 P31 -65.8(5) . . . . ?
P11 P21 Cr2 P51 -38.6(6) . . . . ?
P31 P21 Cr2 P51 92.9(6) . . . . ?
Cr1 P21 Cr2 P51 27.1(4) . . . . ?
P11 P21 Cr2 P41 -92.2(6) . . . . ?
P31 P21 Cr2 P41 39.3(6) . . . . ?
Cr1 P21 Cr2 P41 -26.5(5) . . . . ?
P11 P21 Cr2 P5 -27.5(5) . . . . ?
P31 P21 Cr2 P5 104.0(5) . . . . ?
Cr1 P21 Cr2 P5 38.2(3) . . . . ?
P11 P21 Cr2 P3 -123.6(6) . . . . ?
P31 P21 Cr2 P3 8.0(6) . . . . ?
Cr1 P21 Cr2 P3 -57.8(3) . . . . ?
P51 P41 Cr2 C15 -72.9(6) . . . . ?
P31 P41 Cr2 C15 158.1(5) . . . . ?
Cr1 P41 Cr2 C15 -137.0(3) . . . . ?
P51 P41 Cr2 C11 -94.3(12) . . . . ?
P31 P41 Cr2 C11 136.7(10) . . . . ?
Cr1 P41 Cr2 C11 -158.4(9) . . . . ?
P51 P41 Cr2 C13 -140.0(5) . . . . ?
P31 P41 Cr2 C13 91.0(5) . . . . ?
Cr1 P41 Cr2 C13 155.9(2) . . . . ?
P51 P41 Cr2 C14 -102.2(5) . . . . ?
P31 P41 Cr2 C14 128.7(5) . . . . ?
Cr1 P41 Cr2 C14 -166.3(3) . . . . ?
P51 P41 Cr2 C12 -160.2(5) . . . . ?
P31 P41 Cr2 C12 70.8(7) . . . . ?
Cr1 P41 Cr2 C12 135.7(4) . . . . ?
P51 P41 Cr2 P11 38.1(6) . . . . ?
P31 P41 Cr2 P11 -90.9(6) . . . . ?
Cr1 P41 Cr2 P11 -26.0(4) . . . . ?
P51 P41 Cr2 P31 129.0(8) . . . . ?
Cr1 P41 Cr2 P31 64.9(5) . . . . ?
P31 P41 Cr2 P51 -129.0(8) . . . . ?
Cr1 P41 Cr2 P51 -64.1(5) . . . . ?
P51 P41 Cr2 P21 90.6(6) . . . . ?
P31 P41 Cr2 P21 -38.4(6) . . . . ?
Cr1 P41 Cr2 P21 26.5(4) . . . . ?
P51 P41 Cr2 P5 6.9(6) . . . . ?
P31 P41 Cr2 P5 -122.1(6) . . . . ?
Cr1 P41 Cr2 P5 -57.2(3) . . . . ?
P51 P41 Cr2 P3 135.3(8) . . . . ?
P31 P41 Cr2 P3 6.2(6) . . . . ?
Cr1 P41 Cr2 P3 71.1(5) . . . . ?
P1 P5 Cr2 C15 -111.7(2) . . . . ?
P4 P5 Cr2 C15 118.9(2) . . . . ?
Cr1 P5 Cr2 C15 -176.68(16) . . . . ?
P1 P5 Cr2 C11 -78.6(3) . . . . ?
P4 P5 Cr2 C11 152.0(2) . . . . ?
Cr1 P5 Cr2 C11 -143.58(13) . . . . ?
P1 P5 Cr2 C13 -159.9(3) . . . . ?
P4 P5 Cr2 C13 70.6(4) . . . . ?
Cr1 P5 Cr2 C13 135.1(2) . . . . ?
P1 P5 Cr2 C14 -147.8(2) . . . . ?
P4 P5 Cr2 C14 82.8(2) . . . . ?
Cr1 P5 Cr2 C14 147.24(14) . . . . ?
P1 P5 Cr2 C12 -77.9(5) . . . . ?
P4 P5 Cr2 C12 152.7(4) . . . . ?
Cr1 P5 Cr2 C12 -142.8(3) . . . . ?
P1 P5 Cr2 P11 -6.7(7) . . . . ?
P4 P5 Cr2 P11 -136.1(6) . . . . ?
Cr1 P5 Cr2 P11 -71.7(6) . . . . ?
P1 P5 Cr2 P31 78.2(4) . . . . ?
P4 P5 Cr2 P31 -51.2(4) . . . . ?
Cr1 P5 Cr2 P31 13.3(4) . . . . ?
P1 P5 Cr2 P51 148(2) . . . . ?
P4 P5 Cr2 P51 18(2) . . . . ?
Cr1 P5 Cr2 P51 83(2) . . . . ?
P1 P5 Cr2 P21 26.6(4) . . . . ?
P4 P5 Cr2 P21 -102.9(4) . . . . ?
Cr1 P5 Cr2 P21 -38.4(4) . . . . ?
P1 P5 Cr2 P41 122.5(5) . . . . ?
P4 P5 Cr2 P41 -6.9(6) . . . . ?
Cr1 P5 Cr2 P41 57.5(4) . . . . ?
P1 P5 Cr2 P3 90.8(3) . . . . ?
P4 P5 Cr2 P3 -38.6(2) . . . . ?
Cr1 P5 Cr2 P3 25.8(2) . . . . ?
P2 P3 Cr2 C15 155.3(3) . . . . ?
P4 P3 Cr2 C15 -75.2(5) . . . . ?
Cr1 P3 Cr2 C15 -139.6(3) . . . . ?
P2 P3 Cr2 C11 71.3(3) . . . . ?
P4 P3 Cr2 C11 -159.2(3) . . . . ?
Cr1 P3 Cr2 C11 136.5(2) . . . . ?
P2 P3 Cr2 C13 120.1(2) . . . . ?
P4 P3 Cr2 C13 -110.3(3) . . . . ?
Cr1 P3 Cr2 C13 -174.71(15) . . . . ?
P2 P3 Cr2 C14 153.3(2) . . . . ?
P4 P3 Cr2 C14 -77.1(3) . . . . ?
Cr1 P3 Cr2 C14 -141.54(13) . . . . ?
P2 P3 Cr2 C12 83.9(2) . . . . ?
P4 P3 Cr2 C12 -146.6(2) . . . . ?
Cr1 P3 Cr2 C12 149.05(14) . . . . ?
P2 P3 Cr2 P11 -49.1(4) . . . . ?
P4 P3 Cr2 P11 80.5(4) . . . . ?
Cr1 P3 Cr2 P11 16.1(4) . . . . ?
P2 P3 Cr2 P31 21(2) . . . . ?
P4 P3 Cr2 P31 151(2) . . . . ?
Cr1 P3 Cr2 P31 86(2) . . . . ?
P2 P3 Cr2 P51 -101.8(4) . . . . ?
P4 P3 Cr2 P51 27.7(4) . . . . ?
Cr1 P3 Cr2 P51 -36.7(4) . . . . ?
P2 P3 Cr2 P21 -7.3(5) . . . . ?
P4 P3 Cr2 P21 122.3(5) . . . . ?
Cr1 P3 Cr2 P21 57.9(4) . . . . ?
P2 P3 Cr2 P41 -136.4(7) . . . . ?
P4 P3 Cr2 P41 -6.8(8) . . . . ?
Cr1 P3 Cr2 P41 -71.2(7) . . . . ?
P2 P3 Cr2 P5 -90.9(3) . . . . ?
P4 P3 Cr2 P5 38.6(3) . . . . ?
Cr1 P3 Cr2 P5 -25.8(2) . . . . ?
C15 Cr2 C11 C12 -117.9(3) . . . . ?
C13 Cr2 C11 C12 -37.5(2) . . . . ?
C14 Cr2 C11 C12 -79.8(2) . . . . ?
P11 Cr2 C11 C12 139.6(4) . . . . ?
P31 Cr2 C11 C12 34.9(6) . . . . ?
P51 Cr2 C11 C12 -169.0(5) . . . . ?
P21 Cr2 C11 C12 86.3(4) . . . . ?
P41 Cr2 C11 C12 -88.7(12) . . . . ?
P5 Cr2 C11 C12 179.5(3) . . . . ?
P3 Cr2 C11 C12 19.5(4) . . . . ?
C13 Cr2 C11 C15 80.4(2) . . . . ?
C14 Cr2 C11 C15 38.1(2) . . . . ?
C12 Cr2 C11 C15 117.9(3) . . . . ?
P11 Cr2 C11 C15 -102.5(4) . . . . ?
P31 Cr2 C11 C15 152.8(5) . . . . ?
P51 Cr2 C11 C15 -51.0(5) . . . . ?
P21 Cr2 C11 C15 -155.8(4) . . . . ?
P41 Cr2 C11 C15 29.2(12) . . . . ?
P5 Cr2 C11 C15 -62.6(3) . . . . ?
P3 Cr2 C11 C15 137.4(3) . . . . ?
C15 Cr2 C11 C16 122.3(4) . . . . ?
C13 Cr2 C11 C16 -157.3(4) . . . . ?
C14 Cr2 C11 C16 160.4(4) . . . . ?
C12 Cr2 C11 C16 -119.8(4) . . . . ?
P11 Cr2 C11 C16 19.8(5) . . . . ?
P31 Cr2 C11 C16 -84.8(6) . . . . ?
P51 Cr2 C11 C16 71.3(5) . . . . ?
P21 Cr2 C11 C16 -33.5(5) . . . . ?
P41 Cr2 C11 C16 151.6(12) . . . . ?
P5 Cr2 C11 C16 59.7(4) . . . . ?
P3 Cr2 C11 C16 -100.3(4) . . . . ?
C15 C11 C12 C13 0.0(4) . . . . ?
C16 C11 C12 C13 -176.9(3) . . . . ?
Cr2 C11 C12 C13 61.8(2) . . . . ?
C15 C11 C12 C17 176.7(3) . . . . ?
C16 C11 C12 C17 -0.1(6) . . . . ?
Cr2 C11 C12 C17 -121.5(4) . . . . ?
C15 C11 C12 Cr2 -61.8(2) . . . . ?
C16 C11 C12 Cr2 121.3(4) . . . . ?
C15 Cr2 C12 C11 37.3(2) . . . . ?
C13 Cr2 C12 C11 117.6(3) . . . . ?
C14 Cr2 C12 C11 80.0(2) . . . . ?
P11 Cr2 C12 C11 -51.9(5) . . . . ?
P31 Cr2 C12 C11 -156.6(4) . . . . ?
P51 Cr2 C12 C11 29.1(11) . . . . ?
P21 Cr2 C12 C11 -102.4(4) . . . . ?
P41 Cr2 C12 C11 150.7(6) . . . . ?
P5 Cr2 C12 C11 -1.1(5) . . . . ?
P3 Cr2 C12 C11 -168.9(2) . . . . ?
C15 Cr2 C12 C13 -80.3(2) . . . . ?
C11 Cr2 C12 C13 -117.6(3) . . . . ?
C14 Cr2 C12 C13 -37.5(2) . . . . ?
P11 Cr2 C12 C13 -169.5(5) . . . . ?
P31 Cr2 C12 C13 85.8(4) . . . . ?
P51 Cr2 C12 C13 -88.4(10) . . . . ?
P21 Cr2 C12 C13 140.0(4) . . . . ?
P41 Cr2 C12 C13 33.1(6) . . . . ?
P5 Cr2 C12 C13 -118.7(5) . . . . ?
P3 Cr2 C12 C13 73.5(3) . . . . ?
C15 Cr2 C12 C17 158.8(4) . . . . ?
C11 Cr2 C12 C17 121.4(5) . . . . ?
C13 Cr2 C12 C17 -121.0(5) . . . . ?
C14 Cr2 C12 C17 -158.5(4) . . . . ?
P11 Cr2 C12 C17 69.6(6) . . . . ?
P31 Cr2 C12 C17 -35.2(5) . . . . ?
P51 Cr2 C12 C17 150.6(10) . . . . ?
P21 Cr2 C12 C17 19.0(5) . . . . ?
P41 Cr2 C12 C17 -87.9(7) . . . . ?
P5 Cr2 C12 C17 120.4(5) . . . . ?
P3 Cr2 C12 C17 -47.5(4) . . . . ?
C11 C12 C13 C14 0.5(4) . . . . ?
C17 C12 C13 C14 -176.3(3) . . . . ?
Cr2 C12 C13 C14 62.3(2) . . . . ?
C11 C12 C13 C18 175.5(3) . . . . ?
C17 C12 C13 C18 -1.3(6) . . . . ?
Cr2 C12 C13 C18 -122.7(4) . . . . ?
C11 C12 C13 Cr2 -61.8(2) . . . . ?
C17 C12 C13 Cr2 121.4(4) . . . . ?
C15 Cr2 C13 C14 -37.3(2) . . . . ?
C11 Cr2 C13 C14 -79.8(2) . . . . ?
C12 Cr2 C13 C14 -117.1(3) . . . . ?
P11 Cr2 C13 C14 -88.9(11) . . . . ?
P31 Cr2 C13 C14 140.6(4) . . . . ?
P51 Cr2 C13 C14 34.3(5) . . . . ?
P21 Cr2 C13 C14 -169.2(5) . . . . ?
P41 Cr2 C13 C14 85.0(4) . . . . ?
P5 Cr2 C13 C14 18.9(4) . . . . ?
P3 Cr2 C13 C14 127.1(3) . . . . ?
C15 Cr2 C13 C12 79.8(2) . . . . ?
C11 Cr2 C13 C12 37.3(2) . . . . ?
C14 Cr2 C13 C12 117.1(3) . . . . ?
P11 Cr2 C13 C12 28.2(12) . . . . ?
P31 Cr2 C13 C12 -102.3(4) . . . . ?
P51 Cr2 C13 C12 151.4(4) . . . . ?
P21 Cr2 C13 C12 -52.2(5) . . . . ?
P41 Cr2 C13 C12 -157.9(4) . . . . ?
P5 Cr2 C13 C12 136.0(3) . . . . ?
P3 Cr2 C13 C12 -115.8(3) . . . . ?
C15 Cr2 C13 C18 -157.5(4) . . . . ?
C11 Cr2 C13 C18 160.0(4) . . . . ?
C14 Cr2 C13 C18 -120.2(5) . . . . ?
C12 Cr2 C13 C18 122.7(5) . . . . ?
P11 Cr2 C13 C18 150.9(11) . . . . ?
P31 Cr2 C13 C18 20.4(5) . . . . ?
P51 Cr2 C13 C18 -85.9(6) . . . . ?
P21 Cr2 C13 C18 70.5(6) . . . . ?
P41 Cr2 C13 C18 -35.2(5) . . . . ?
P5 Cr2 C13 C18 -101.3(5) . . . . ?
P3 Cr2 C13 C18 6.9(4) . . . . ?
C12 C13 C14 C15 -0.8(4) . . . . ?
C18 C13 C14 C15 -175.9(3) . . . . ?
Cr2 C13 C14 C15 61.5(2) . . . . ?
C12 C13 C14 C19 177.5(3) . . . . ?
C18 C13 C14 C19 2.4(6) . . . . ?
Cr2 C13 C14 C19 -120.2(4) . . . . ?
C12 C13 C14 Cr2 -62.3(2) . . . . ?
C18 C13 C14 Cr2 122.6(4) . . . . ?
C15 Cr2 C14 C13 118.2(3) . . . . ?
C11 Cr2 C14 C13 80.2(2) . . . . ?
C12 Cr2 C14 C13 37.8(2) . . . . ?
P11 Cr2 C14 C13 151.6(5) . . . . ?
P31 Cr2 C14 C13 -50.8(5) . . . . ?
P51 Cr2 C14 C13 -157.1(3) . . . . ?
P21 Cr2 C14 C13 29.8(13) . . . . ?
P41 Cr2 C14 C13 -102.7(4) . . . . ?
P5 Cr2 C14 C13 -169.2(2) . . . . ?
P3 Cr2 C14 C13 -63.2(3) . . . . ?
C11 Cr2 C14 C15 -37.94(18) . . . . ?
C13 Cr2 C14 C15 -118.2(3) . . . . ?
C12 Cr2 C14 C15 -80.3(2) . . . . ?
P11 Cr2 C14 C15 33.4(6) . . . . ?
P31 Cr2 C14 C15 -169.0(5) . . . . ?
P51 Cr2 C14 C15 84.8(3) . . . . ?
P21 Cr2 C14 C15 -88.3(13) . . . . ?
P41 Cr2 C14 C15 139.2(4) . . . . ?
P5 Cr2 C14 C15 72.7(2) . . . . ?
P3 Cr2 C14 C15 178.7(2) . . . . ?
C15 Cr2 C14 C19 -120.1(4) . . . . ?
C11 Cr2 C14 C19 -158.1(4) . . . . ?
C13 Cr2 C14 C19 121.7(4) . . . . ?
C12 Cr2 C14 C19 159.5(4) . . . . ?
P11 Cr2 C14 C19 -86.7(6) . . . . ?
P31 Cr2 C14 C19 70.9(6) . . . . ?
P51 Cr2 C14 C19 -35.3(4) . . . . ?
P21 Cr2 C14 C19 151.6(13) . . . . ?
P41 Cr2 C14 C19 19.0(5) . . . . ?
P5 Cr2 C14 C19 -47.5(4) . . . . ?
P3 Cr2 C14 C19 58.5(4) . . . . ?
C12 C11 C15 C14 -0.4(4) . . . . ?
C16 C11 C15 C14 176.3(3) . . . . ?
Cr2 C11 C15 C14 -62.5(2) . . . . ?
C12 C11 C15 C20 -177.2(3) . . . . ?
C16 C11 C15 C20 -0.4(6) . . . . ?
Cr2 C11 C15 C20 120.8(3) . . . . ?
C12 C11 C15 Cr2 62.0(2) . . . . ?
C16 C11 C15 Cr2 -121.2(4) . . . . ?
C13 C14 C15 C11 0.8(4) . . . . ?
C19 C14 C15 C11 -177.5(3) . . . . ?
Cr2 C14 C15 C11 62.5(2) . . . . ?
C13 C14 C15 C20 177.5(3) . . . . ?
C19 C14 C15 C20 -0.8(6) . . . . ?
Cr2 C14 C15 C20 -120.8(3) . . . . ?
C13 C14 C15 Cr2 -61.7(2) . . . . ?
C19 C14 C15 Cr2 120.0(3) . . . . ?
C13 Cr2 C15 C11 -79.6(2) . . . . ?
C14 Cr2 C15 C11 -116.6(3) . . . . ?
C12 Cr2 C15 C11 -37.1(2) . . . . ?
P11 Cr2 C15 C11 85.6(4) . . . . ?
P31 Cr2 C15 C11 -86.4(12) . . . . ?
P51 Cr2 C15 C11 140.2(3) . . . . ?
P21 Cr2 C15 C11 36.5(6) . . . . ?
P41 Cr2 C15 C11 -168.8(5) . . . . ?
P5 Cr2 C15 C11 127.3(3) . . . . ?
P3 Cr2 C15 C11 -119.4(4) . . . . ?
C11 Cr2 C15 C14 116.6(3) . . . . ?
C13 Cr2 C15 C14 36.9(2) . . . . ?
C12 Cr2 C15 C14 79.4(2) . . . . ?
P11 Cr2 C15 C14 -157.9(4) . . . . ?
P31 Cr2 C15 C14 30.1(12) . . . . ?
P51 Cr2 C15 C14 -103.2(3) . . . . ?
P21 Cr2 C15 C14 153.1(6) . . . . ?
P41 Cr2 C15 C14 -52.2(5) . . . . ?
P5 Cr2 C15 C14 -116.1(2) . . . . ?
P3 Cr2 C15 C14 -2.9(5) . . . . ?
C11 Cr2 C15 C20 -121.8(4) . . . . ?
C13 Cr2 C15 C20 158.5(4) . . . . ?
C14 Cr2 C15 C20 121.6(4) . . . . ?
C12 Cr2 C15 C20 -159.0(4) . . . . ?
P11 Cr2 C15 C20 -36.3(5) . . . . ?
P31 Cr2 C15 C20 151.8(11) . . . . ?
P51 Cr2 C15 C20 18.4(4) . . . . ?
P21 Cr2 C15 C20 -85.3(6) . . . . ?
P41 Cr2 C15 C20 69.4(6) . . . . ?
P5 Cr2 C15 C20 5.5(4) . . . . ?
P3 Cr2 C15 C20 118.7(5) . . . . ?
C25 C21 C22 C23 -0.4(4) . . . . ?
C26 C21 C22 C23 175.2(3) . . . . ?
Cr3 C21 C22 C23 -61.9(2) . . . . ?
C25 C21 C22 C27 -175.5(3) . . . . ?
C26 C21 C22 C27 0.1(6) . . . . ?
Cr3 C21 C22 C27 123.0(4) . . . . ?
C25 C21 C22 Cr3 61.5(2) . . . . ?
C26 C21 C22 Cr3 -122.9(4) . . . . ?
C21 C22 C23 C24 -0.3(4) . . . . ?
C27 C22 C23 C24 174.8(3) . . . . ?
Cr3 C22 C23 C24 -62.6(2) . . . . ?
C21 C22 C23 C28 -176.3(4) . . . . ?
C27 C22 C23 C28 -1.2(6) . . . . ?
Cr3 C22 C23 C28 121.4(4) . . . . ?
C21 C22 C23 Cr3 62.3(2) . . . . ?
C27 C22 C23 Cr3 -122.7(4) . . . . ?
C22 C23 C24 C25 0.9(4) . . . . ?
C28 C23 C24 C25 176.9(4) . . . . ?
Cr3 C23 C24 C25 -61.2(2) . . . . ?
C22 C23 C24 C29 -177.5(3) . . . . ?
C28 C23 C24 C29 -1.6(6) . . . . ?
Cr3 C23 C24 C29 120.3(4) . . . . ?
C22 C23 C24 Cr3 62.2(3) . . . . ?
C28 C23 C24 Cr3 -121.9(4) . . . . ?
C22 C21 C25 C24 1.0(4) . . . . ?
C26 C21 C25 C24 -174.6(3) . . . . ?
Cr3 C21 C25 C24 62.6(2) . . . . ?
C22 C21 C25 C30 176.8(3) . . . . ?
C26 C21 C25 C30 1.1(6) . . . . ?
Cr3 C21 C25 C30 -121.7(4) . . . . ?
C22 C21 C25 Cr3 -61.5(2) . . . . ?
C26 C21 C25 Cr3 122.8(4) . . . . ?
C23 C24 C25 C21 -1.2(4) . . . . ?
C29 C24 C25 C21 177.2(3) . . . . ?
Cr3 C24 C25 C21 -62.5(2) . . . . ?
C23 C24 C25 C30 -176.9(4) . . . . ?
C29 C24 C25 C30 1.5(6) . . . . ?
Cr3 C24 C25 C30 121.7(4) . . . . ?
C23 C24 C25 Cr3 61.3(2) . . . . ?
C29 C24 C25 Cr3 -120.2(4) . . . . ?
C24 C23 Cr3 C25 37.8(2) . . . . ?
C22 C23 Cr3 C25 -80.1(2) . . . . ?
C28 C23 Cr3 C25 159.7(4) . . . . ?
C24 C23 Cr3 C22 117.9(3) . . . . ?
C28 C23 Cr3 C22 -120.2(4) . . . . ?
C24 C23 Cr3 C21 80.4(2) . . . . ?
C22 C23 Cr3 C21 -37.6(2) . . . . ?
C28 C23 Cr3 C21 -157.8(4) . . . . ?
C22 C23 Cr3 C24 -117.9(3) . . . . ?
C28 C23 Cr3 C24 121.9(4) . . . . ?
C24 C23 Cr3 P6 122.0(3) . . . . ?
C22 C23 Cr3 P6 4.0(4) . . . . ?
C28 C23 Cr3 P6 -116.2(3) . . . . ?
C24 C23 Cr3 P10 -18.0(3) . . . . ?
C22 C23 Cr3 P10 -136.0(2) . . . . ?
C28 C23 Cr3 P10 103.8(4) . . . . ?
C24 C23 Cr3 P9 -72.6(2) . . . . ?
C22 C23 Cr3 P9 169.47(19) . . . . ?
C28 C23 Cr3 P9 49.3(4) . . . . ?
C24 C23 Cr3 P8 -125.6(2) . . . . ?
C22 C23 Cr3 P8 116.5(2) . . . . ?
C28 C23 Cr3 P8 -3.7(4) . . . . ?
C24 C23 Cr3 P7 -177.14(17) . . . . ?
C22 C23 Cr3 P7 64.9(2) . . . . ?
C28 C23 Cr3 P7 -55.3(4) . . . . ?
C21 C25 Cr3 C23 80.1(2) . . . . ?
C24 C25 Cr3 C23 -37.37(19) . . . . ?
C30 C25 Cr3 C23 -159.3(4) . . . . ?
C21 C25 Cr3 C22 37.6(2) . . . . ?
C24 C25 Cr3 C22 -79.8(2) . . . . ?
C30 C25 Cr3 C22 158.2(4) . . . . ?
C24 C25 Cr3 C21 -117.5(3) . . . . ?
C30 C25 Cr3 C21 120.6(4) . . . . ?
C21 C25 Cr3 C24 117.5(3) . . . . ?
C30 C25 Cr3 C24 -121.9(4) . . . . ?
C21 C25 Cr3 P6 -73.0(2) . . . . ?
C24 C25 Cr3 P6 169.53(17) . . . . ?
C30 C25 Cr3 P6 47.6(3) . . . . ?
C21 C25 Cr3 P10 -126.24(19) . . . . ?
C24 C25 Cr3 P10 116.29(18) . . . . ?
C30 C25 Cr3 P10 -5.6(3) . . . . ?
C21 C25 Cr3 P9 -178.46(17) . . . . ?
C24 C25 Cr3 P9 64.1(2) . . . . ?
C30 C25 Cr3 P9 -57.8(3) . . . . ?
C21 C25 Cr3 P8 121.5(2) . . . . ?
C24 C25 Cr3 P8 4.1(3) . . . . ?
C30 C25 Cr3 P8 -117.8(3) . . . . ?
C21 C25 Cr3 P7 -19.7(3) . . . . ?
C24 C25 Cr3 P7 -137.13(19) . . . . ?
C30 C25 Cr3 P7 100.9(3) . . . . ?
C21 C22 Cr3 C23 -117.5(3) . . . . ?
C27 C22 Cr3 C23 120.6(4) . . . . ?
C23 C22 Cr3 C25 79.9(2) . . . . ?
C21 C22 Cr3 C25 -37.6(2) . . . . ?
C27 C22 Cr3 C25 -159.5(4) . . . . ?
C23 C22 Cr3 C21 117.5(3) . . . . ?
C27 C22 Cr3 C21 -121.9(4) . . . . ?
C23 C22 Cr3 C24 37.1(2) . . . . ?
C21 C22 Cr3 C24 -80.4(2) . . . . ?
C27 C22 Cr3 C24 157.7(4) . . . . ?
C23 C22 Cr3 P6 -178.08(19) . . . . ?
C21 C22 Cr3 P6 64.5(2) . . . . ?
C27 C22 Cr3 P6 -57.5(4) . . . . ?
C23 C22 Cr3 P10 120.1(3) . . . . ?
C21 C22 Cr3 P10 2.6(4) . . . . ?
C27 C22 Cr3 P10 -119.3(3) . . . . ?
C23 C22 Cr3 P9 -18.7(3) . . . . ?
C21 C22 Cr3 P9 -136.2(2) . . . . ?
C27 C22 Cr3 P9 101.9(4) . . . . ?
C23 C22 Cr3 P8 -72.9(2) . . . . ?
C21 C22 Cr3 P8 169.66(18) . . . . ?
C27 C22 Cr3 P8 47.7(4) . . . . ?
C23 C22 Cr3 P7 -126.0(2) . . . . ?
C21 C22 Cr3 P7 116.52(19) . . . . ?
C27 C22 Cr3 P7 -5.4(3) . . . . ?
C25 C21 Cr3 C23 -79.9(2) . . . . ?
C22 C21 Cr3 C23 37.5(2) . . . . ?
C26 C21 Cr3 C23 159.6(4) . . . . ?
C22 C21 Cr3 C25 117.3(3) . . . . ?
C26 C21 Cr3 C25 -120.5(4) . . . . ?
C25 C21 Cr3 C22 -117.3(3) . . . . ?
C26 C21 Cr3 C22 122.2(4) . . . . ?
C25 C21 Cr3 C24 -37.7(2) . . . . ?
C22 C21 Cr3 C24 79.7(2) . . . . ?
C26 C21 Cr3 C24 -158.2(4) . . . . ?
C25 C21 Cr3 P6 116.5(2) . . . . ?
C22 C21 Cr3 P6 -126.1(2) . . . . ?
C26 C21 Cr3 P6 -4.0(3) . . . . ?
C25 C21 Cr3 P10 63.9(2) . . . . ?
C22 C21 Cr3 P10 -178.74(18) . . . . ?
C26 C21 Cr3 P10 -56.6(3) . . . . ?
C25 C21 Cr3 P9 3.2(4) . . . . ?
C22 C21 Cr3 P9 120.6(2) . . . . ?
C26 C21 Cr3 P9 -117.3(3) . . . . ?
C25 C21 Cr3 P8 -135.9(2) . . . . ?
C22 C21 Cr3 P8 -18.6(3) . . . . ?
C26 C21 Cr3 P8 103.6(3) . . . . ?
C25 C21 Cr3 P7 169.21(18) . . . . ?
C22 C21 Cr3 P7 -73.5(2) . . . . ?
C26 C21 Cr3 P7 48.7(3) . . . . ?
C25 C24 Cr3 C23 117.3(3) . . . . ?
C29 C24 Cr3 C23 -121.0(5) . . . . ?
C23 C24 Cr3 C25 -117.3(3) . . . . ?
C29 C24 Cr3 C25 121.7(4) . . . . ?
C23 C24 Cr3 C22 -37.3(2) . . . . ?
C25 C24 Cr3 C22 80.0(2) . . . . ?
C29 C24 Cr3 C22 -158.3(4) . . . . ?
C23 C24 Cr3 C21 -79.9(2) . . . . ?
C25 C24 Cr3 C21 37.43(19) . . . . ?
C29 C24 Cr3 C21 159.2(4) . . . . ?
C23 C24 Cr3 P6 -136.3(2) . . . . ?
C25 C24 Cr3 P6 -19.0(3) . . . . ?
C29 C24 Cr3 P6 102.7(4) . . . . ?
C23 C24 Cr3 P10 169.81(18) . . . . ?
C25 C24 Cr3 P10 -72.90(19) . . . . ?
C29 C24 Cr3 P10 48.8(4) . . . . ?
C23 C24 Cr3 P9 116.47(19) . . . . ?
C25 C24 Cr3 P9 -126.24(18) . . . . ?
C29 C24 Cr3 P9 -4.5(4) . . . . ?
C23 C24 Cr3 P8 64.7(2) . . . . ?
C25 C24 Cr3 P8 -178.05(17) . . . . ?
C29 C24 Cr3 P8 -56.3(4) . . . . ?
C23 C24 Cr3 P7 6.1(4) . . . . ?
C25 C24 Cr3 P7 123.3(3) . . . . ?
C29 C24 Cr3 P7 -114.9(3) . . . . ?
C23 Cr3 P6 P7 76.0(3) . . . . ?
C25 Cr3 P6 P7 148.78(11) . . . . ?
C22 Cr3 P6 P7 78.75(11) . . . . ?
C21 Cr3 P6 P7 112.63(10) . . . . ?
C24 Cr3 P6 P7 161.25(17) . . . . ?
P10 Cr3 P6 P7 -129.24(6) . . . . ?
P9 Cr3 P6 P7 -90.46(6) . . . . ?
P8 Cr3 P6 P7 -37.39(6) . . . . ?
C23 Cr3 P6 P10 -154.8(3) . . . . ?
C25 Cr3 P6 P10 -81.98(11) . . . . ?
C22 Cr3 P6 P10 -152.02(11) . . . . ?
C21 Cr3 P6 P10 -118.14(10) . . . . ?
C24 Cr3 P6 P10 -69.51(18) . . . . ?
P9 Cr3 P6 P10 38.78(6) . . . . ?
P8 Cr3 P6 P10 91.85(6) . . . . ?
P7 Cr3 P6 P10 129.24(6) . . . . ?
C23 Cr3 P6 Cr4 140.7(2) . . . . ?
C25 Cr3 P6 Cr4 -146.45(10) . . . . ?
C22 Cr3 P6 Cr4 143.52(11) . . . . ?
C21 Cr3 P6 Cr4 177.40(9) . . . . ?
C24 Cr3 P6 Cr4 -133.98(17) . . . . ?
P10 Cr3 P6 Cr4 -64.47(5) . . . . ?
P9 Cr3 P6 Cr4 -25.69(6) . . . . ?
P8 Cr3 P6 Cr4 27.38(6) . . . . ?
P7 Cr3 P6 Cr4 64.77(5) . . . . ?
P10 P6 P7 P8 -1.05(9) . . . . ?
Cr3 P6 P7 P8 45.71(5) . . . . ?
Cr4 P6 P7 P8 -47.24(5) . . . . ?
P10 P6 P7 Cr4 46.19(5) . . . . ?
Cr3 P6 P7 Cr4 92.95(4) . . . . ?
P10 P6 P7 Cr3 -46.77(5) . . . . ?
Cr4 P6 P7 Cr3 -92.95(4) . . . . ?
C23 Cr3 P7 P6 -152.43(11) . . . . ?
C25 Cr3 P7 P6 -69.2(2) . . . . ?
C22 Cr3 P7 P6 -118.44(11) . . . . ?
C21 Cr3 P7 P6 -82.05(11) . . . . ?
C24 Cr3 P7 P6 -156.6(2) . . . . ?
P10 Cr3 P7 P6 38.53(6) . . . . ?
P9 Cr3 P7 P6 92.01(6) . . . . ?
P8 Cr3 P7 P6 130.45(6) . . . . ?
C23 Cr3 P7 P8 77.12(12) . . . . ?
C25 Cr3 P7 P8 160.4(2) . . . . ?
C22 Cr3 P7 P8 111.12(11) . . . . ?
C21 Cr3 P7 P8 147.50(11) . . . . ?
C24 Cr3 P7 P8 73.0(2) . . . . ?
P6 Cr3 P7 P8 -130.45(6) . . . . ?
P10 Cr3 P7 P8 -91.92(6) . . . . ?
P9 Cr3 P7 P8 -38.43(6) . . . . ?
C23 Cr3 P7 Cr4 142.47(11) . . . . ?
C25 Cr3 P7 Cr4 -134.29(19) . . . . ?
C22 Cr3 P7 Cr4 176.46(11) . . . . ?
C21 Cr3 P7 Cr4 -147.16(10) . . . . ?
C24 Cr3 P7 Cr4 138.3(2) . . . . ?
P6 Cr3 P7 Cr4 -65.11(5) . . . . ?
P10 Cr3 P7 Cr4 -26.58(6) . . . . ?
P9 Cr3 P7 Cr4 26.91(6) . . . . ?
P8 Cr3 P7 Cr4 65.34(5) . . . . ?
P6 P7 P8 P9 1.41(9) . . . . ?
Cr4 P7 P8 P9 -45.72(5) . . . . ?
Cr3 P7 P8 P9 46.99(5) . . . . ?
P6 P7 P8 Cr3 -45.58(5) . . . . ?
Cr4 P7 P8 Cr3 -92.71(4) . . . . ?
P6 P7 P8 Cr4 47.14(6) . . . . ?
Cr3 P7 P8 Cr4 92.71(4) . . . . ?
C23 Cr3 P8 P9 111.37(11) . . . . ?
C25 Cr3 P8 P9 74.9(2) . . . . ?
C22 Cr3 P8 P9 147.43(11) . . . . ?
C21 Cr3 P8 P9 159.55(18) . . . . ?
C24 Cr3 P8 P9 77.71(11) . . . . ?
P6 Cr3 P8 P9 -91.60(6) . . . . ?
P10 Cr3 P8 P9 -38.08(6) . . . . ?
P7 Cr3 P8 P9 -128.94(7) . . . . ?
C23 Cr3 P8 P7 -119.68(11) . . . . ?
C25 Cr3 P8 P7 -156.2(2) . . . . ?
C22 Cr3 P8 P7 -83.62(11) . . . . ?
C21 Cr3 P8 P7 -71.50(19) . . . . ?
C24 Cr3 P8 P7 -153.34(11) . . . . ?
P6 Cr3 P8 P7 37.34(6) . . . . ?
P10 Cr3 P8 P7 90.86(6) . . . . ?
P9 Cr3 P8 P7 128.94(7) . . . . ?
C23 Cr3 P8 Cr4 175.69(10) . . . . ?
C25 Cr3 P8 Cr4 139.2(2) . . . . ?
C22 Cr3 P8 Cr4 -148.25(11) . . . . ?
C21 Cr3 P8 Cr4 -136.13(18) . . . . ?
C24 Cr3 P8 Cr4 142.03(10) . . . . ?
P6 Cr3 P8 Cr4 -27.29(6) . . . . ?
P10 Cr3 P8 Cr4 26.24(5) . . . . ?
P9 Cr3 P8 Cr4 64.32(5) . . . . ?
P7 Cr3 P8 Cr4 -64.63(5) . . . . ?
P7 P8 P9 P10 -1.23(9) . . . . ?
Cr3 P8 P9 P10 45.97(5) . . . . ?
Cr4 P8 P9 P10 -47.09(5) . . . . ?
P7 P8 P9 Cr4 45.86(5) . . . . ?
Cr3 P8 P9 Cr4 93.06(4) . . . . ?
P7 P8 P9 Cr3 -47.20(5) . . . . ?
Cr4 P8 P9 Cr3 -93.06(4) . . . . ?
C23 Cr3 P9 P8 -82.74(12) . . . . ?
C25 Cr3 P9 P8 -152.39(12) . . . . ?
C22 Cr3 P9 P8 -70.58(19) . . . . ?
C21 Cr3 P9 P8 -154.6(2) . . . . ?
C24 Cr3 P9 P8 -118.53(12) . . . . ?
P6 Cr3 P9 P8 91.16(6) . . . . ?
P10 Cr3 P9 P8 129.94(7) . . . . ?
P7 Cr3 P9 P8 38.34(6) . . . . ?
C23 Cr3 P9 P10 147.32(12) . . . . ?
C25 Cr3 P9 P10 77.67(12) . . . . ?
C22 Cr3 P9 P10 159.48(19) . . . . ?
C21 Cr3 P9 P10 75.5(2) . . . . ?
C24 Cr3 P9 P10 111.53(11) . . . . ?
P6 Cr3 P9 P10 -38.78(6) . . . . ?
P8 Cr3 P9 P10 -129.94(7) . . . . ?
P7 Cr3 P9 P10 -91.60(6) . . . . ?
C23 Cr3 P9 Cr4 -148.06(11) . . . . ?
C25 Cr3 P9 Cr4 142.29(11) . . . . ?
C22 Cr3 P9 Cr4 -135.90(18) . . . . ?
C21 Cr3 P9 Cr4 140.1(2) . . . . ?
C24 Cr3 P9 Cr4 176.15(11) . . . . ?
P6 Cr3 P9 Cr4 25.84(6) . . . . ?
P10 Cr3 P9 Cr4 64.62(5) . . . . ?
P8 Cr3 P9 Cr4 -65.32(5) . . . . ?
P7 Cr3 P9 Cr4 -26.98(6) . . . . ?
P7 P6 P10 P9 0.29(9) . . . . ?
Cr3 P6 P10 P9 -46.94(5) . . . . ?
Cr4 P6 P10 P9 46.59(5) . . . . ?
P7 P6 P10 Cr3 47.24(5) . . . . ?
Cr4 P6 P10 Cr3 93.54(4) . . . . ?
P7 P6 P10 Cr4 -46.30(6) . . . . ?
Cr3 P6 P10 Cr4 -93.54(4) . . . . ?
P8 P9 P10 P6 0.58(8) . . . . ?
Cr4 P9 P10 P6 -46.83(5) . . . . ?
Cr3 P9 P10 P6 46.81(5) . . . . ?
P8 P9 P10 Cr3 -46.23(5) . . . . ?
Cr4 P9 P10 Cr3 -93.64(4) . . . . ?
P8 P9 P10 Cr4 47.41(5) . . . . ?
Cr3 P9 P10 Cr4 93.64(4) . . . . ?
C23 Cr3 P10 P6 160.28(19) . . . . ?
C25 Cr3 P10 P6 112.31(11) . . . . ?
C22 Cr3 P10 P6 76.9(2) . . . . ?
C21 Cr3 P10 P6 78.72(11) . . . . ?
C24 Cr3 P10 P6 148.62(11) . . . . ?
P9 Cr3 P10 P6 -128.86(7) . . . . ?
P8 Cr3 P10 P6 -91.04(6) . . . . ?
P7 Cr3 P10 P6 -38.12(6) . . . . ?
C23 Cr3 P10 P9 -70.9(2) . . . . ?
C25 Cr3 P10 P9 -118.83(11) . . . . ?
C22 Cr3 P10 P9 -154.2(2) . . . . ?
C21 Cr3 P10 P9 -152.42(11) . . . . ?
C24 Cr3 P10 P9 -82.52(11) . . . . ?
P6 Cr3 P10 P9 128.86(7) . . . . ?
P8 Cr3 P10 P9 37.82(6) . . . . ?
P7 Cr3 P10 P9 90.74(6) . . . . ?
C23 Cr3 P10 Cr4 -135.05(19) . . . . ?
C25 Cr3 P10 Cr4 176.98(10) . . . . ?
C22 Cr3 P10 Cr4 141.6(2) . . . . ?
C21 Cr3 P10 Cr4 143.39(10) . . . . ?
C24 Cr3 P10 Cr4 -146.72(11) . . . . ?
P6 Cr3 P10 Cr4 64.67(5) . . . . ?
P9 Cr3 P10 Cr4 -64.19(5) . . . . ?
P8 Cr3 P10 Cr4 -26.37(6) . . . . ?
P7 Cr3 P10 Cr4 26.55(6) . . . . ?
P8 P9 Cr4 C31 162.83(16) . . . . ?
P10 P9 Cr4 C31 -68.25(16) . . . . ?
Cr3 P9 Cr4 C31 -132.42(15) . . . . ?
P8 P9 Cr4 C33 75.99(11) . . . . ?
P10 P9 Cr4 C33 -155.09(11) . . . . ?
Cr3 P9 Cr4 C33 140.74(11) . . . . ?
P8 P9 Cr4 C34 108.17(12) . . . . ?
P10 P9 Cr4 C34 -122.91(11) . . . . ?
Cr3 P9 Cr4 C34 172.92(11) . . . . ?
P8 P9 Cr4 C32 81.9(3) . . . . ?
P10 P9 Cr4 C32 -149.2(3) . . . . ?
Cr3 P9 Cr4 C32 146.6(3) . . . . ?
P8 P9 Cr4 C35 145.22(11) . . . . ?
P10 P9 Cr4 C35 -85.86(11) . . . . ?
Cr3 P9 Cr4 C35 -150.02(11) . . . . ?
P8 P9 Cr4 P10 -128.92(6) . . . . ?
Cr3 P9 Cr4 P10 -64.17(5) . . . . ?
P8 P9 Cr4 P7 -37.61(6) . . . . ?
P10 P9 Cr4 P7 91.31(6) . . . . ?
Cr3 P9 Cr4 P7 27.15(6) . . . . ?
P8 P9 Cr4 P6 -90.41(6) . . . . ?
P10 P9 Cr4 P6 38.51(6) . . . . ?
Cr3 P9 Cr4 P6 -25.66(6) . . . . ?
P10 P9 Cr4 P8 128.92(6) . . . . ?
Cr3 P9 Cr4 P8 64.75(5) . . . . ?
P6 P10 Cr4 C31 -85.90(11) . . . . ?
P9 P10 Cr4 C31 145.09(11) . . . . ?
Cr3 P10 Cr4 C31 -150.28(11) . . . . ?
P6 P10 Cr4 C33 -147.5(3) . . . . ?
P9 P10 Cr4 C33 83.5(3) . . . . ?
Cr3 P10 Cr4 C33 148.1(3) . . . . ?
P6 P10 Cr4 C34 -154.82(13) . . . . ?
P9 P10 Cr4 C34 76.17(12) . . . . ?
Cr3 P10 Cr4 C34 140.80(12) . . . . ?
P6 P10 Cr4 C32 -68.87(15) . . . . ?
P9 P10 Cr4 C32 162.12(15) . . . . ?
Cr3 P10 Cr4 C32 -133.24(14) . . . . ?
P6 P10 Cr4 C35 -123.39(11) . . . . ?
P9 P10 Cr4 C35 107.60(11) . . . . ?
Cr3 P10 Cr4 C35 172.23(11) . . . . ?
P6 P10 Cr4 P9 129.01(6) . . . . ?
Cr3 P10 Cr4 P9 64.63(5) . . . . ?
P6 P10 Cr4 P7 37.67(6) . . . . ?
P9 P10 Cr4 P7 -91.33(6) . . . . ?
Cr3 P10 Cr4 P7 -26.70(6) . . . . ?
P9 P10 Cr4 P6 -129.01(6) . . . . ?
Cr3 P10 Cr4 P6 -64.38(5) . . . . ?
P6 P10 Cr4 P8 90.58(6) . . . . ?
P9 P10 Cr4 P8 -38.43(6) . . . . ?
Cr3 P10 Cr4 P8 26.20(5) . . . . ?
P6 P7 Cr4 C31 74.81(12) . . . . ?
P8 P7 Cr4 C31 -156.12(11) . . . . ?
Cr3 P7 Cr4 C31 139.20(11) . . . . ?
P6 P7 Cr4 C33 144.06(10) . . . . ?
P8 P7 Cr4 C33 -86.87(11) . . . . ?
Cr3 P7 Cr4 C33 -151.56(10) . . . . ?
P6 P7 Cr4 C34 160.52(17) . . . . ?
P8 P7 Cr4 C34 -70.41(18) . . . . ?
Cr3 P7 Cr4 C34 -135.09(17) . . . . ?
P6 P7 Cr4 C32 106.87(10) . . . . ?
P8 P7 Cr4 C32 -124.06(10) . . . . ?
Cr3 P7 Cr4 C32 171.26(10) . . . . ?
P6 P7 Cr4 C35 81.3(3) . . . . ?
P8 P7 Cr4 C35 -149.6(3) . . . . ?
Cr3 P7 Cr4 C35 145.7(3) . . . . ?
P6 P7 Cr4 P9 -91.41(6) . . . . ?
P8 P7 Cr4 P9 37.66(6) . . . . ?
Cr3 P7 Cr4 P9 -27.02(6) . . . . ?
P6 P7 Cr4 P10 -37.92(6) . . . . ?
P8 P7 Cr4 P10 91.15(6) . . . . ?
Cr3 P7 Cr4 P10 26.47(6) . . . . ?
P8 P7 Cr4 P6 129.07(7) . . . . ?
Cr3 P7 Cr4 P6 64.39(5) . . . . ?
P6 P7 Cr4 P8 -129.07(7) . . . . ?
Cr3 P7 Cr4 P8 -64.68(5) . . . . ?
P7 P6 Cr4 C31 -123.23(11) . . . . ?
P10 P6 Cr4 C31 106.86(11) . . . . ?
Cr3 P6 Cr4 C31 171.31(11) . . . . ?
P7 P6 Cr4 C33 -69.10(17) . . . . ?
P10 P6 Cr4 C33 160.99(16) . . . . ?
Cr3 P6 Cr4 C33 -134.56(16) . . . . ?
P7 P6 Cr4 C34 -147.9(3) . . . . ?
P10 P6 Cr4 C34 82.2(3) . . . . ?
Cr3 P6 Cr4 C34 146.6(3) . . . . ?
P7 P6 Cr4 C32 -85.87(11) . . . . ?
P10 P6 Cr4 C32 144.22(11) . . . . ?
Cr3 P6 Cr4 C32 -151.33(10) . . . . ?
P7 P6 Cr4 C35 -154.80(12) . . . . ?
P10 P6 Cr4 C35 75.29(12) . . . . ?
Cr3 P6 Cr4 C35 139.74(11) . . . . ?
P7 P6 Cr4 P9 91.24(6) . . . . ?
P10 P6 Cr4 P9 -38.67(6) . . . . ?
Cr3 P6 Cr4 P9 25.78(6) . . . . ?
P7 P6 Cr4 P10 129.91(7) . . . . ?
Cr3 P6 Cr4 P10 64.45(5) . . . . ?
P10 P6 Cr4 P7 -129.91(7) . . . . ?
Cr3 P6 Cr4 P7 -65.46(5) . . . . ?
P7 P6 Cr4 P8 38.26(6) . . . . ?
P10 P6 Cr4 P8 -91.65(6) . . . . ?
Cr3 P6 Cr4 P8 -27.20(6) . . . . ?
P9 P8 Cr4 C31 -150.8(3) . . . . ?
P7 P8 Cr4 C31 79.1(3) . . . . ?
Cr3 P8 Cr4 C31 144.4(3) . . . . ?
P9 P8 Cr4 C33 -123.21(10) . . . . ?
P7 P8 Cr4 C33 106.68(10) . . . . ?
Cr3 P8 Cr4 C33 171.97(9) . . . . ?
P9 P8 Cr4 C34 -85.69(11) . . . . ?
P7 P8 Cr4 C34 144.20(11) . . . . ?
Cr3 P8 Cr4 C34 -150.51(10) . . . . ?
P9 P8 Cr4 C32 -155.49(10) . . . . ?
P7 P8 Cr4 C32 74.40(11) . . . . ?
Cr3 P8 Cr4 C32 139.68(10) . . . . ?
P9 P8 Cr4 C35 -68.62(17) . . . . ?
P7 P8 Cr4 C35 161.26(17) . . . . ?
Cr3 P8 Cr4 C35 -133.45(16) . . . . ?
P7 P8 Cr4 P9 -130.11(7) . . . . ?
Cr3 P8 Cr4 P9 -64.83(5) . . . . ?
P9 P8 Cr4 P10 38.72(6) . . . . ?
P7 P8 Cr4 P10 -91.40(6) . . . . ?
Cr3 P8 Cr4 P10 -26.11(5) . . . . ?
P9 P8 Cr4 P7 130.11(7) . . . . ?
Cr3 P8 Cr4 P7 65.28(5) . . . . ?
P9 P8 Cr4 P6 91.92(6) . . . . ?
P7 P8 Cr4 P6 -38.19(6) . . . . ?
Cr3 P8 Cr4 P6 27.09(6) . . . . ?
C33 Cr4 C31 C32 -37.41(18) . . . . ?
C34 Cr4 C31 C32 -80.1(2) . . . . ?
C35 Cr4 C31 C32 -117.1(3) . . . . ?
P9 Cr4 C31 C32 -144.90(17) . . . . ?
P10 Cr4 C31 C32 163.46(16) . . . . ?
P7 Cr4 C31 C32 59.1(2) . . . . ?
P6 Cr4 C31 C32 109.84(18) . . . . ?
P8 Cr4 C31 C32 -6.6(4) . . . . ?
C33 Cr4 C31 C35 79.7(2) . . . . ?
C34 Cr4 C31 C35 37.0(2) . . . . ?
C32 Cr4 C31 C35 117.1(3) . . . . ?
P9 Cr4 C31 C35 -27.8(3) . . . . ?
P10 Cr4 C31 C35 -79.5(2) . . . . ?
P7 Cr4 C31 C35 176.11(17) . . . . ?
P6 Cr4 C31 C35 -133.11(19) . . . . ?
P8 Cr4 C31 C35 110.5(3) . . . . ?
C33 Cr4 C31 C36 -159.2(4) . . . . ?
C34 Cr4 C31 C36 158.2(4) . . . . ?
C32 Cr4 C31 C36 -121.8(4) . . . . ?
C35 Cr4 C31 C36 121.2(5) . . . . ?
P9 Cr4 C31 C36 93.3(4) . . . . ?
P10 Cr4 C31 C36 41.7(4) . . . . ?
P7 Cr4 C31 C36 -62.7(4) . . . . ?
P6 Cr4 C31 C36 -11.9(4) . . . . ?
P8 Cr4 C31 C36 -128.3(3) . . . . ?
C35 C31 C32 C33 -1.1(4) . . . . ?
C36 C31 C32 C33 -177.4(3) . . . . ?
Cr4 C31 C32 C33 61.6(2) . . . . ?
C35 C31 C32 C37 177.7(3) . . . . ?
C36 C31 C32 C37 1.4(6) . . . . ?
Cr4 C31 C32 C37 -119.6(3) . . . . ?
C35 C31 C32 Cr4 -62.7(2) . . . . ?
C36 C31 C32 Cr4 121.0(4) . . . . ?
C31 Cr4 C32 C33 -117.6(3) . . . . ?
C34 Cr4 C32 C33 -37.7(2) . . . . ?
C35 Cr4 C32 C33 -79.8(2) . . . . ?
P9 Cr4 C32 C33 -8.2(4) . . . . ?
P10 Cr4 C32 C33 -144.61(17) . . . . ?
P7 Cr4 C32 C33 110.45(19) . . . . ?
P6 Cr4 C32 C33 163.67(17) . . . . ?
P8 Cr4 C32 C33 59.7(2) . . . . ?
C33 Cr4 C32 C31 117.6(3) . . . . ?
C34 Cr4 C32 C31 79.9(2) . . . . ?
C35 Cr4 C32 C31 37.8(2) . . . . ?
P9 Cr4 C32 C31 109.3(3) . . . . ?
P10 Cr4 C32 C31 -27.0(3) . . . . ?
P7 Cr4 C32 C31 -131.96(18) . . . . ?
P6 Cr4 C32 C31 -78.74(19) . . . . ?
P8 Cr4 C32 C31 177.27(17) . . . . ?
C31 Cr4 C32 C37 120.8(4) . . . . ?
C33 Cr4 C32 C37 -121.6(4) . . . . ?
C34 Cr4 C32 C37 -159.2(4) . . . . ?
C35 Cr4 C32 C37 158.6(4) . . . . ?
P9 Cr4 C32 C37 -129.8(3) . . . . ?
P10 Cr4 C32 C37 93.8(3) . . . . ?
P7 Cr4 C32 C37 -11.1(3) . . . . ?
P6 Cr4 C32 C37 42.1(3) . . . . ?
P8 Cr4 C32 C37 -61.9(3) . . . . ?
C31 C32 C33 C34 0.6(4) . . . . ?
C37 C32 C33 C34 -178.2(3) . . . . ?
Cr4 C32 C33 C34 62.0(2) . . . . ?
C31 C32 C33 C38 177.2(3) . . . . ?
C37 C32 C33 C38 -1.7(6) . . . . ?
Cr4 C32 C33 C38 -121.4(4) . . . . ?
C31 C32 C33 Cr4 -61.4(2) . . . . ?
C37 C32 C33 Cr4 119.7(3) . . . . ?
C31 Cr4 C33 C32 37.5(2) . . . . ?
C34 Cr4 C33 C32 117.4(3) . . . . ?
C35 Cr4 C33 C32 80.1(2) . . . . ?
P9 Cr4 C33 C32 176.56(17) . . . . ?
P10 Cr4 C33 C32 107.2(3) . . . . ?
P7 Cr4 C33 C32 -78.3(2) . . . . ?
P6 Cr4 C33 C32 -26.7(3) . . . . ?
P8 Cr4 C33 C32 -131.89(19) . . . . ?
C31 Cr4 C33 C34 -79.9(2) . . . . ?
C32 Cr4 C33 C34 -117.4(3) . . . . ?
C35 Cr4 C33 C34 -37.3(2) . . . . ?
P9 Cr4 C33 C34 59.2(2) . . . . ?
P10 Cr4 C33 C34 -10.2(4) . . . . ?
P7 Cr4 C33 C34 164.32(19) . . . . ?
P6 Cr4 C33 C34 -144.05(19) . . . . ?
P8 Cr4 C33 C34 110.7(2) . . . . ?
C31 Cr4 C33 C38 160.0(4) . . . . ?
C34 Cr4 C33 C38 -120.1(4) . . . . ?
C32 Cr4 C33 C38 122.5(4) . . . . ?
C35 Cr4 C33 C38 -157.4(4) . . . . ?
P9 Cr4 C33 C38 -61.0(3) . . . . ?
P10 Cr4 C33 C38 -130.4(3) . . . . ?
P7 Cr4 C33 C38 44.2(3) . . . . ?
P6 Cr4 C33 C38 95.8(3) . . . . ?
P8 Cr4 C33 C38 -9.4(3) . . . . ?
C32 C33 C34 C35 0.2(4) . . . . ?
C38 C33 C34 C35 -176.5(3) . . . . ?
Cr4 C33 C34 C35 62.3(2) . . . . ?
C32 C33 C34 C39 176.0(3) . . . . ?
C38 C33 C34 C39 -0.7(6) . . . . ?
Cr4 C33 C34 C39 -121.9(4) . . . . ?
C32 C33 C34 Cr4 -62.2(2) . . . . ?
C38 C33 C34 Cr4 121.2(4) . . . . ?
C31 Cr4 C34 C35 -37.4(2) . . . . ?
C33 Cr4 C34 C35 -117.5(3) . . . . ?
C32 Cr4 C34 C35 -80.0(2) . . . . ?
P9 Cr4 C34 C35 110.2(2) . . . . ?
P10 Cr4 C34 C35 58.2(2) . . . . ?
P7 Cr4 C34 C35 -143.47(19) . . . . ?
P6 Cr4 C34 C35 -9.7(4) . . . . ?
P8 Cr4 C34 C35 163.75(18) . . . . ?
C31 Cr4 C34 C33 80.1(2) . . . . ?
C32 Cr4 C34 C33 37.5(2) . . . . ?
C35 Cr4 C34 C33 117.5(3) . . . . ?
P9 Cr4 C34 C33 -132.29(19) . . . . ?
P10 Cr4 C34 C33 175.70(17) . . . . ?
P7 Cr4 C34 C33 -26.0(3) . . . . ?
P6 Cr4 C34 C33 107.8(3) . . . . ?
P8 Cr4 C34 C33 -78.8(2) . . . . ?
C31 Cr4 C34 C39 -160.0(4) . . . . ?
C33 Cr4 C34 C39 119.9(4) . . . . ?
C32 Cr4 C34 C39 157.4(4) . . . . ?
C35 Cr4 C34 C39 -122.6(4) . . . . ?
P9 Cr4 C34 C39 -12.4(4) . . . . ?
P10 Cr4 C34 C39 -64.4(4) . . . . ?
P7 Cr4 C34 C39 93.9(4) . . . . ?
P6 Cr4 C34 C39 -132.4(3) . . . . ?
P8 Cr4 C34 C39 41.1(4) . . . . ?
C33 C34 C35 C31 -0.9(4) . . . . ?
C39 C34 C35 C31 -176.6(3) . . . . ?
Cr4 C34 C35 C31 61.1(2) . . . . ?
C33 C34 C35 C40 176.3(3) . . . . ?
C39 C34 C35 C40 0.6(6) . . . . ?
Cr4 C34 C35 C40 -121.7(4) . . . . ?
C33 C34 C35 Cr4 -62.0(2) . . . . ?
C39 C34 C35 Cr4 122.3(4) . . . . ?
C32 C31 C35 C34 1.2(4) . . . . ?
C36 C31 C35 C34 177.6(3) . . . . ?
Cr4 C31 C35 C34 -61.4(2) . . . . ?
C32 C31 C35 C40 -175.9(3) . . . . ?
C36 C31 C35 C40 0.4(6) . . . . ?
Cr4 C31 C35 C40 121.5(4) . . . . ?
C32 C31 C35 Cr4 62.6(2) . . . . ?
C36 C31 C35 Cr4 -121.0(4) . . . . ?
C31 Cr4 C35 C34 118.0(3) . . . . ?
C33 Cr4 C35 C34 37.7(2) . . . . ?
C32 Cr4 C35 C34 80.2(2) . . . . ?
P9 Cr4 C35 C34 -78.8(2) . . . . ?
P10 Cr4 C35 C34 -132.76(19) . . . . ?
P7 Cr4 C35 C34 108.9(3) . . . . ?
P6 Cr4 C35 C34 175.84(17) . . . . ?
P8 Cr4 C35 C34 -27.1(3) . . . . ?
C33 Cr4 C35 C31 -80.3(2) . . . . ?
C34 Cr4 C35 C31 -118.0(3) . . . . ?
C32 Cr4 C35 C31 -37.8(2) . . . . ?
P9 Cr4 C35 C31 163.19(18) . . . . ?
P10 Cr4 C35 C31 109.23(19) . . . . ?
P7 Cr4 C35 C31 -9.1(4) . . . . ?
P6 Cr4 C35 C31 57.8(2) . . . . ?
P8 Cr4 C35 C31 -145.08(18) . . . . ?
C31 Cr4 C35 C40 -121.7(5) . . . . ?
C33 Cr4 C35 C40 158.0(4) . . . . ?
C34 Cr4 C35 C40 120.3(5) . . . . ?
C32 Cr4 C35 C40 -159.4(4) . . . . ?
P9 Cr4 C35 C40 41.5(4) . . . . ?
P10 Cr4 C35 C40 -12.4(4) . . . . ?
P7 Cr4 C35 C40 -130.8(3) . . . . ?
P6 Cr4 C35 C40 -63.8(4) . . . . ?
P8 Cr4 C35 C40 93.3(4) . . . . ?
